data_7007871
loop_
_publ_author_name
'Cotton, F. Albert'
'Chao, Hui'
'Murillo, Carlos A.'
'Wang, Qingsheng'

_publ_section_title
;
 A trimetal chain cocooned by two heptadentate polypyridylamide
 ligands.
;
_journal_issue 45
_journal_name_full 'Dalton transactions (Cambridge, England : 2003)'
_journal_page_first 5416
_journal_page_last 5422
_journal_paper_doi 10.1039/b612076h
_journal_year 2006
_chemical_formula_moiety Ni3(C29H27N9)2Cl2,4CH3OH,0.5H2O
_chemical_formula_sum 'C62 H70 Cl2 N18 Ni3 O4.5'
_chemical_formula_weight 1386.39
_chemical_name_common Ni3(epeptea)2Cl2,4CH3OH,0.5H2O
_chemical_name_systematic
;
?
;
_space_group_IT_number 14
_symmetry_cell_setting monoclinic
_symmetry_space_group_name_Hall '-P 2ybc'
_symmetry_space_group_name_H-M 'P 1 21/c 1'
_atom_sites_solution_hydrogens geom
_atom_sites_solution_primary direct
_atom_sites_solution_secondary difmap
_audit_creation_method SHELXL-97
_cell_angle_alpha 90.00
_cell_angle_beta 98.094(5)
_cell_angle_gamma 90.00
_cell_formula_units_Z 8
_cell_length_a 21.001(5)
_cell_length_b 44.077(11)
_cell_length_c 13.966(3)
_cell_measurement_reflns_used 17773
_cell_measurement_temperature 213(2)
_cell_measurement_theta_max 23.06
_cell_measurement_theta_min 3.30
_cell_volume 12799(5)
_computing_cell_refinement SAINT
_computing_data_collection SMART
_computing_data_reduction SAINT
_computing_molecular_graphics XP
_computing_publication_material CIFTAB
_computing_structure_refinement 'SHELXL-97 (Sheldrick, 1997)'
_computing_structure_solution 'SHELXS-97 (Sheldrick, 1990)'
_diffrn_ambient_temperature 213(2)
_diffrn_measured_fraction_theta_full 0.990
_diffrn_measured_fraction_theta_max 0.990
_diffrn_measurement_device_type 'BRUKER SMART 1000'
_diffrn_measurement_method \w-scans
_diffrn_radiation_monochromator graphite
_diffrn_radiation_source 'fine-focus sealed tube'
_diffrn_radiation_type MoK\a
_diffrn_radiation_wavelength 0.71073
_diffrn_reflns_av_R_equivalents 0.0855
_diffrn_reflns_av_sigmaI/netI 0.1164
_diffrn_reflns_limit_h_max 23
_diffrn_reflns_limit_h_min -20
_diffrn_reflns_limit_k_max 48
_diffrn_reflns_limit_k_min -48
_diffrn_reflns_limit_l_max 15
_diffrn_reflns_limit_l_min -11
_diffrn_reflns_number 50163
_diffrn_reflns_theta_full 23.06
_diffrn_reflns_theta_max 23.06
_diffrn_reflns_theta_min 3.30
_diffrn_standards_number 0
_exptl_absorpt_coefficient_mu 1.020
_exptl_absorpt_correction_T_max 0.9320
_exptl_absorpt_correction_T_min 0.8067
_exptl_absorpt_correction_type multi-scan
_exptl_absorpt_process_details SADABS
_exptl_crystal_colour purple
_exptl_crystal_density_diffrn 1.439
_exptl_crystal_density_method 'not measured'
_exptl_crystal_description sheet
_exptl_crystal_F_000 5776
_exptl_crystal_size_max 0.22
_exptl_crystal_size_mid 0.14
_exptl_crystal_size_min 0.07
_refine_diff_density_max 1.314
_refine_diff_density_min -0.783
_refine_diff_density_rms 0.114
_refine_ls_extinction_method none
_refine_ls_goodness_of_fit_ref 1.044
_refine_ls_hydrogen_treatment noref
_refine_ls_matrix_type full
_refine_ls_number_parameters 1631
_refine_ls_number_reflns 17773
_refine_ls_number_restraints 19
_refine_ls_restrained_S_all 1.049
_refine_ls_R_factor_all 0.1478
_refine_ls_R_factor_gt 0.0755
_refine_ls_shift/su_max 0.013
_refine_ls_shift/su_mean 0.000
_refine_ls_structure_factor_coef Fsqd
_refine_ls_weighting_details 'calc w=1/[\s^2^(Fo^2^)+(0.0583P)^2^+97.5218P] where P=(Fo^2^+2Fc^2^)/3'
_refine_ls_weighting_scheme calc
_refine_ls_wR_factor_gt 0.1718
_refine_ls_wR_factor_ref 0.2092
_reflns_number_gt 9840
_reflns_number_total 17773
_reflns_threshold_expression >2sigma(I)
_cod_data_source_file b612076h.txt
_cod_data_source_block cif7
_cod_original_sg_symbol_H-M 'P 21/c'
_cod_original_formula_sum 'C62 H70 Cl2 N18 Ni3 O4.50'
_cod_database_code 7007871

loop_
_symmetry_equiv_pos_as_xyz
'x, y, z'
'-x, y+1/2, -z+1/2'
'-x, -y, -z'
'x, -y-1/2, z-1/2'

loop_
_atom_site_label
_atom_site_type_symbol
_atom_site_fract_x
_atom_site_fract_y
_atom_site_fract_z
_atom_site_U_iso_or_equiv
_atom_site_adp_type
_atom_site_occupancy
_atom_site_symmetry_multiplicity
_atom_site_calc_flag
_atom_site_refinement_flags
_atom_site_disorder_assembly
_atom_site_disorder_group
Ni1 Ni 0.20405(6) 0.42240(3) 0.81684(9) 0.0324(3) Uani 1 1 d . . .
Ni2 Ni 0.17743(6) 0.37351(3) 0.75101(9) 0.0285(3) Uani 1 1 d . . .
Ni3 Ni 0.15036(6) 0.32507(3) 0.68113(9) 0.0303(3) Uani 1 1 d . . .
N1 N 0.2217(4) 0.43207(17) 0.6771(6) 0.038(2) Uani 1 1 d . . .
N2 N 0.1592(4) 0.39047(16) 0.6260(6) 0.0327(19) Uani 1 1 d . . .
N3 N 0.0992(4) 0.34855(16) 0.5725(5) 0.0321(19) Uani 1 1 d . . .
N4 N 0.0378(4) 0.30452(18) 0.5247(6) 0.046(2) Uani 1 1 d . . .
H4 H -0.0025 0.2992 0.5130 0.055 Uiso 1 1 calc R . .
N5 N 0.1304(4) 0.28449(16) 0.6219(5) 0.0292(18) Uani 1 1 d . . .
N6 N 0.2225(4) 0.26319(16) 0.7172(6) 0.034(2) Uani 1 1 d . . .
H6 H 0.2534 0.2505 0.7105 0.041 Uiso 1 1 calc R . .
N7 N 0.2066(4) 0.30830(16) 0.7999(5) 0.0306(19) Uani 1 1 d . . .
N8 N 0.1950(4) 0.35482(16) 0.8742(5) 0.0292(18) Uani 1 1 d . . .
N9 N 0.1820(4) 0.40171(17) 0.9433(6) 0.035(2) Uani 1 1 d . . .
N10 N 0.2324(4) 0.33214(17) 0.6152(6) 0.036(2) Uani 1 1 d . . .
N11 N 0.2640(4) 0.36842(16) 0.7332(6) 0.0322(19) Uani 1 1 d . . .
N12 N 0.2945(4) 0.40591(16) 0.8470(6) 0.0320(19) Uani 1 1 d . . .
N13 N 0.3220(4) 0.44421(18) 0.9619(6) 0.044(2) Uani 1 1 d . . .
H13 H 0.3397 0.4459 1.0218 0.053 Uiso 1 1 calc R . .
N14 N 0.2273(4) 0.46335(17) 0.8707(6) 0.036(2) Uani 1 1 d . . .
N15 N 0.1319(4) 0.48444(18) 0.7818(7) 0.046(2) Uani 1 1 d . . .
H15 H 0.1197 0.5007 0.7488 0.055 Uiso 1 1 calc R . .
N16 N 0.1098(4) 0.43225(17) 0.7784(6) 0.036(2) Uani 1 1 d . . .
N17 N 0.0921(3) 0.38018(16) 0.7698(5) 0.0290(18) Uani 1 1 d . . .
N18 N 0.0723(4) 0.32865(17) 0.7575(5) 0.0328(19) Uani 1 1 d . . .
C1 C 0.2633(5) 0.4540(2) 0.6564(8) 0.047(3) Uani 1 1 d . . .
H1A H 0.2816 0.4666 0.7070 0.057 Uiso 1 1 calc R . .
C2 C 0.2803(5) 0.4587(2) 0.5655(8) 0.050(3) Uani 1 1 d . . .
H2A H 0.3086 0.4745 0.5555 0.060 Uiso 1 1 calc R . .
C3 C 0.2559(5) 0.4406(2) 0.4905(8) 0.048(3) Uani 1 1 d . . .
C4 C 0.2135(5) 0.4175(2) 0.5098(7) 0.042(3) Uani 1 1 d . . .
H4A H 0.1968 0.4040 0.4604 0.051 Uiso 1 1 calc R . .
C5 C 0.1962(5) 0.4144(2) 0.6024(7) 0.035(2) Uani 1 1 d . . .
C6 C 0.2746(7) 0.4434(3) 0.3911(9) 0.077(4) Uani 1 1 d . . .
H6A H 0.2365 0.4398 0.3433 0.093 Uiso 1 1 calc R . .
H6B H 0.2892 0.4642 0.3822 0.093 Uiso 1 1 calc R . .
C7 C 0.3241(9) 0.4228(4) 0.3733(12) 0.128(7) Uani 1 1 d . . .
H7A H 0.3647 0.4291 0.4097 0.192 Uiso 1 1 calc R . .
H7B H 0.3277 0.4227 0.3048 0.192 Uiso 1 1 calc R . .
H7C H 0.3135 0.4025 0.3933 0.192 Uiso 1 1 calc R . .
C8 C 0.1100(5) 0.3787(2) 0.5628(7) 0.035(2) Uani 1 1 d . . .
C9 C 0.0701(5) 0.3954(2) 0.4952(8) 0.046(3) Uani 1 1 d . . .
H9A H 0.0774 0.4163 0.4887 0.056 Uiso 1 1 calc R . .
C10 C 0.0196(5) 0.3816(3) 0.4373(8) 0.053(3) Uani 1 1 d . . .
H10A H -0.0076 0.3931 0.3919 0.063 Uiso 1 1 calc R . .
C11 C 0.0097(5) 0.3517(2) 0.4461(8) 0.049(3) Uani 1 1 d . . .
H11C H -0.0238 0.3419 0.4062 0.059 Uiso 1 1 calc R . .
C12 C 0.0494(5) 0.3357(2) 0.5144(7) 0.037(3) Uani 1 1 d . . .
C13 C 0.0805(5) 0.2809(2) 0.5505(8) 0.044(3) Uani 1 1 d . . .
C14 C 0.0695(5) 0.2535(2) 0.5001(8) 0.056(3) Uani 1 1 d . . .
H14A H 0.0333 0.2510 0.4528 0.067 Uiso 1 1 calc R . .
C15 C 0.1126(6) 0.2305(2) 0.5217(8) 0.058(3) Uani 1 1 d . . .
H15C H 0.1069 0.2122 0.4872 0.070 Uiso 1 1 calc R . .
C16 C 0.1642(5) 0.2337(2) 0.5925(8) 0.050(3) Uani 1 1 d . . .
H16A H 0.1941 0.2179 0.6069 0.060 Uiso 1 1 calc R . .
C17 C 0.1710(5) 0.2613(2) 0.6432(7) 0.036(2) Uani 1 1 d . . .
C18 C 0.2349(5) 0.2809(2) 0.7989(7) 0.034(2) Uani 1 1 d . . .
C19 C 0.2758(5) 0.2699(2) 0.8768(8) 0.049(3) Uani 1 1 d . . .
H19A H 0.2947 0.2506 0.8740 0.059 Uiso 1 1 calc R . .
C20 C 0.2883(6) 0.2872(2) 0.9579(8) 0.049(3) Uani 1 1 d . . .
H20A H 0.3152 0.2797 1.0122 0.059 Uiso 1 1 calc R . .
C21 C 0.2622(5) 0.3154(2) 0.9608(7) 0.039(3) Uani 1 1 d . . .
H21A H 0.2725 0.3276 1.0160 0.047 Uiso 1 1 calc R . .
C22 C 0.2204(5) 0.3261(2) 0.8825(7) 0.035(2) Uani 1 1 d . . .
C23 C 0.1812(5) 0.3711(2) 0.9544(7) 0.032(2) Uani 1 1 d . . .
C24 C 0.1629(5) 0.3582(2) 1.0365(7) 0.042(3) Uani 1 1 d . . .
H24A H 0.1623 0.3369 1.0420 0.051 Uiso 1 1 calc R . .
C25 C 0.1457(6) 0.3755(3) 1.1096(8) 0.056(3) Uani 1 1 d . . .
C26 C 0.1480(7) 0.4064(3) 1.0992(9) 0.069(4) Uani 1 1 d . . .
H26A H 0.1382 0.4192 1.1491 0.083 Uiso 1 1 calc R . .
C27 C 0.1647(6) 0.4188(2) 1.0149(8) 0.051(3) Uani 1 1 d . . .
H27A H 0.1639 0.4400 1.0076 0.061 Uiso 1 1 calc R . .
C28 C 0.1228(7) 0.3615(3) 1.1966(10) 0.082(4) Uani 1 1 d D . .
H28A H 0.0844 0.3724 1.2104 0.098 Uiso 1 1 calc R . .
H28B H 0.1105 0.3404 1.1819 0.098 Uiso 1 1 calc R . .
C29 C 0.1719(10) 0.3622(5) 1.2839(13) 0.173(10) Uani 1 1 d D . .
H29A H 0.2099 0.3513 1.2711 0.259 Uiso 1 1 calc R . .
H29B H 0.1547 0.3527 1.3374 0.259 Uiso 1 1 calc R . .
H29C H 0.1832 0.3831 1.3003 0.259 Uiso 1 1 calc R . .
C30 C 0.2398(5) 0.3191(2) 0.5307(7) 0.036(2) Uani 1 1 d . . .
H30A H 0.2074 0.3058 0.5027 0.044 Uiso 1 1 calc R . .
C31 C 0.2913(5) 0.3238(2) 0.4828(7) 0.043(3) Uani 1 1 d . . .
H31A H 0.2943 0.3138 0.4242 0.051 Uiso 1 1 calc R . .
C32 C 0.3386(5) 0.3436(2) 0.5223(7) 0.044(3) Uani 1 1 d . . .
C33 C 0.3320(4) 0.3585(2) 0.6073(7) 0.036(2) Uani 1 1 d . . .
H33A H 0.3633 0.3725 0.6341 0.043 Uiso 1 1 calc R . .
C34 C 0.2781(5) 0.3524(2) 0.6534(7) 0.031(2) Uani 1 1 d . . .
C35 C 0.3971(6) 0.3494(3) 0.4692(9) 0.073(4) Uani 1 1 d . . .
H35A H 0.3827 0.3593 0.4070 0.088 Uiso 1 1 calc R . .
H35B H 0.4271 0.3632 0.5079 0.088 Uiso 1 1 calc R . .
C36 C 0.4318(7) 0.3197(4) 0.4519(12) 0.115(7) Uani 1 1 d . . .
H36A H 0.4523 0.3117 0.5132 0.172 Uiso 1 1 calc R . .
H36B H 0.4642 0.3236 0.4102 0.172 Uiso 1 1 calc R . .
H36C H 0.4009 0.3051 0.4212 0.172 Uiso 1 1 calc R . .
C37 C 0.3113(5) 0.3798(2) 0.8024(7) 0.031(2) Uani 1 1 d . . .
C38 C 0.3702(5) 0.3656(2) 0.8323(7) 0.038(3) Uani 1 1 d . . .
H38A H 0.3810 0.3475 0.8030 0.045 Uiso 1 1 calc R . .
C39 C 0.4120(5) 0.3784(3) 0.9051(7) 0.042(3) Uani 1 1 d . . .
H39A H 0.4516 0.3689 0.9257 0.051 Uiso 1 1 calc R . .
C40 C 0.3973(5) 0.4045(2) 0.9478(8) 0.044(3) Uani 1 1 d . . .
H40A H 0.4264 0.4135 0.9969 0.052 Uiso 1 1 calc R . .
C41 C 0.3377(5) 0.4176(2) 0.9168(7) 0.035(2) Uani 1 1 d . . .
C42 C 0.2833(5) 0.4683(2) 0.9284(8) 0.043(3) Uani 1 1 d . . .
C43 C 0.3041(5) 0.4972(2) 0.9573(8) 0.045(3) Uani 1 1 d . . .
H43A H 0.3433 0.4998 0.9982 0.054 Uiso 1 1 calc R . .
C44 C 0.2674(6) 0.5217(2) 0.9262(7) 0.049(3) Uani 1 1 d . . .
H44A H 0.2816 0.5414 0.9446 0.058 Uiso 1 1 calc R . .
C45 C 0.2091(6) 0.5176(2) 0.8672(8) 0.045(3) Uani 1 1 d . . .
H45A H 0.1829 0.5343 0.8458 0.054 Uiso 1 1 calc R . .
C46 C 0.1900(5) 0.4876(2) 0.8402(7) 0.044(3) Uani 1 1 d . . .
C47 C 0.0889(5) 0.4604(2) 0.7652(8) 0.040(3) Uani 1 1 d . . .
C48 C 0.0252(5) 0.4675(2) 0.7280(9) 0.051(3) Uani 1 1 d . . .
H48A H 0.0124 0.4878 0.7172 0.062 Uiso 1 1 calc R . .
C49 C -0.0172(5) 0.4449(3) 0.7081(9) 0.055(3) Uani 1 1 d . . .
H49A H -0.0603 0.4492 0.6839 0.066 Uiso 1 1 calc R . .
C50 C 0.0025(5) 0.4151(2) 0.7232(8) 0.047(3) Uani 1 1 d . . .
H50A H -0.0269 0.3991 0.7091 0.056 Uiso 1 1 calc R . .
C51 C 0.0666(4) 0.4090(2) 0.7596(7) 0.032(2) Uani 1 1 d . . .
C52 C 0.0561(4) 0.3556(2) 0.7933(7) 0.031(2) Uani 1 1 d . . .
C53 C 0.0093(5) 0.3575(2) 0.8555(7) 0.038(3) Uani 1 1 d . . .
H53A H -0.0005 0.3765 0.8802 0.046 Uiso 1 1 calc R . .
C54 C -0.0223(5) 0.3324(2) 0.8812(7) 0.037(3) Uani 1 1 d . . .
C55 C -0.0076(5) 0.3049(2) 0.8399(7) 0.037(3) Uani 1 1 d . . .
H55A H -0.0297 0.2871 0.8519 0.045 Uiso 1 1 calc R . .
C56 C 0.0391(5) 0.30445(19) 0.7822(7) 0.035(2) Uani 1 1 d . . .
H56A H 0.0491 0.2855 0.7572 0.042 Uiso 1 1 calc RD . .
C57 C -0.0657(5) 0.3335(2) 0.9576(8) 0.049(3) Uani 1 1 d . . .
H57A H -0.0862 0.3535 0.9560 0.059 Uiso 1 1 calc R . .
H57B H -0.0997 0.3183 0.9426 0.059 Uiso 1 1 calc R . .
C58 C -0.0323(8) 0.3279(4) 1.0543(11) 0.106(6) Uani 1 1 d . . .
H58A H -0.0174 0.3071 1.0592 0.160 Uiso 1 1 calc R . .
H58B H -0.0615 0.3315 1.1012 0.160 Uiso 1 1 calc R . .
H58C H 0.0042 0.3415 1.0672 0.160 Uiso 1 1 calc R . .
Ni4 Ni 0.67055(6) 0.39734(3) 0.58973(9) 0.0314(3) Uani 1 1 d . . .
Ni5 Ni 0.67574(6) 0.37753(3) 0.75039(9) 0.0289(3) Uani 1 1 d . . .
Ni6 Ni 0.68147(6) 0.35933(3) 0.91250(9) 0.0326(3) Uani 1 1 d . . .
N19 N 0.7026(4) 0.43660(16) 0.6620(6) 0.0333(19) Uani 1 1 d . A .
N20 N 0.6662(4) 0.41690(16) 0.7971(5) 0.0285(18) Uani 1 1 d . A .
N21 N 0.6355(4) 0.39816(17) 0.9395(5) 0.0324(19) Uani 1 1 d . A .
N22 N 0.6024(4) 0.3767(2) 1.0792(6) 0.051(2) Uani 1 1 d . A .
H22 H 0.5671 0.3746 1.1044 0.062 Uiso 1 1 calc R . .
N23 N 0.6876(4) 0.34364(18) 1.0483(6) 0.036(2) Uani 1 1 d . A .
N24 N 0.7710(4) 0.30997(18) 1.0227(6) 0.041(2) Uani 1 1 d . A .
H24 H 0.8075 0.3038 1.0541 0.050 Uiso 1 1 calc R . .
N25 N 0.7271(4) 0.32284(17) 0.8631(6) 0.034(2) Uani 1 1 d . A .
N26 N 0.6848(4) 0.33757(17) 0.7069(6) 0.035(2) Uani 1 1 d . A .
N27 N 0.6432(4) 0.35314(17) 0.5517(6) 0.035(2) Uani 1 1 d . A .
N28 N 0.5921(4) 0.34027(17) 0.8603(6) 0.0325(19) Uani 1 1 d . . .
N29 N 0.5858(3) 0.37314(16) 0.7306(5) 0.0299(19) Uani 1 1 d . . .
N30 N 0.5770(4) 0.40655(17) 0.6025(6) 0.034(2) Uani 1 1 d . . .
N31 N 0.5691(4) 0.44130(19) 0.4712(6) 0.045(2) Uani 1 1 d . . .
H31 H 0.5498 0.4582 0.4531 0.054 Uiso 1 1 calc R . .
N32 N 0.6661(4) 0.41430(18) 0.4555(6) 0.035(2) Uani 1 1 d . . .
N33 N 0.7589(4) 0.3869(2) 0.4284(6) 0.048(2) Uani 1 1 d . . .
H33 H 0.7715 0.3770 0.3806 0.058 Uiso 1 1 calc R . .
N34 N 0.7635(4) 0.38397(17) 0.5982(5) 0.0328(19) Uani 1 1 d . . .
N35 N 0.7649(4) 0.38219(16) 0.7643(5) 0.0285(18) Uani 1 1 d . . .
N36 N 0.7686(4) 0.38337(17) 0.9308(6) 0.0331(19) Uani 1 1 d . B .
C59 C 0.7404(5) 0.4572(2) 0.6227(8) 0.047(3) Uani 1 1 d . . .
H59A H 0.7456 0.4546 0.5574 0.056 Uiso 1 1 calc R . .
C60 C 0.7705(6) 0.4806(3) 0.6695(8) 0.056(3) Uani 1 1 d . A .
H60A H 0.7957 0.4936 0.6370 0.067 Uiso 1 1 calc R . .
C61 C 0.7649(5) 0.4859(2) 0.7665(8) 0.046(3) Uani 1 1 d D . .
C62 C 0.7253(5) 0.4648(2) 0.8124(7) 0.044(3) Uani 1 1 d D A .
H62A H 0.7188 0.4673 0.8771 0.053 Uiso 1 1 calc R . .
C63 C 0.6963(4) 0.43974(18) 0.7541(7) 0.032(2) Uani 1 1 d D . .
C64 C 0.7989(6) 0.5105(3) 0.8274(9) 0.066(4) Uani 0.496(17) 1 d PD A 1
H64A H 0.8152 0.5255 0.7851 0.080 Uiso 0.496(17) 1 calc PR A 1
H64B H 0.7680 0.5208 0.8628 0.080 Uiso 0.496(17) 1 calc PR A 1
C65 C 0.8536(12) 0.4990(6) 0.898(2) 0.086(7) Uani 0.496(17) 1 d PD A 1
H65A H 0.8374 0.4851 0.9428 0.129 Uiso 0.496(17) 1 calc PR A 1
H65B H 0.8750 0.5159 0.9334 0.129 Uiso 0.496(17) 1 calc PR A 1
H65C H 0.8839 0.4884 0.8635 0.129 Uiso 0.496(17) 1 calc PR A 1
C64B C 0.7989(6) 0.5105(3) 0.8274(9) 0.066(4) Uani 0.504(17) 1 d P A 2
H64C H 0.7963 0.5063 0.8956 0.080 Uiso 0.504(17) 1 calc PR A 2
H64D H 0.7772 0.5299 0.8107 0.080 Uiso 0.504(17) 1 calc PR A 2
C65B C 0.8691(8) 0.5132(6) 0.813(2) 0.086(7) Uani 0.504(17) 1 d PD A 2
H65D H 0.8883 0.4931 0.8152 0.129 Uiso 0.504(17) 1 calc PR A 2
H65E H 0.8918 0.5255 0.8648 0.129 Uiso 0.504(17) 1 calc PR A 2
H65F H 0.8721 0.5226 0.7515 0.129 Uiso 0.504(17) 1 calc PR A 2
C66 C 0.6351(4) 0.4219(2) 0.8755(7) 0.032(2) Uani 1 1 d . . .
C67 C 0.5997(5) 0.4483(2) 0.8891(7) 0.037(2) Uani 1 1 d . A .
H67A H 0.5993 0.4647 0.8461 0.044 Uiso 1 1 calc R . .
C68 C 0.5656(5) 0.4496(2) 0.9664(7) 0.041(3) Uani 1 1 d . . .
H68A H 0.5410 0.4670 0.9754 0.049 Uiso 1 1 calc R A .
C69 C 0.5672(5) 0.4260(2) 1.0303(8) 0.043(3) Uani 1 1 d . A .
H69A H 0.5450 0.4272 1.0842 0.051 Uiso 1 1 calc R . .
C70 C 0.6020(5) 0.4004(2) 1.0142(7) 0.037(2) Uani 1 1 d . . .
C71 C 0.6506(5) 0.3554(2) 1.1109(8) 0.044(3) Uani 1 1 d . . .
C72 C 0.6587(5) 0.3462(3) 1.2055(8) 0.064(4) Uani 1 1 d . A .
H72A H 0.6333 0.3553 1.2479 0.076 Uiso 1 1 calc RD . .
C73 C 0.7003(7) 0.3253(3) 1.2400(9) 0.074(4) Uani 1 1 d . . .
H73A H 0.7035 0.3189 1.3047 0.089 Uiso 1 1 calc R A .
C74 C 0.7397(6) 0.3129(3) 1.1771(8) 0.058(3) Uani 1 1 d . A .
H74A H 0.7714 0.2984 1.1989 0.070 Uiso 1 1 calc R . .
C75 C 0.7305(5) 0.3226(2) 1.0818(7) 0.042(3) Uani 1 1 d . . .
C76 C 0.7657(5) 0.3051(2) 0.9235(7) 0.035(2) Uani 1 1 d . . .
C77 C 0.8016(5) 0.2821(2) 0.8908(8) 0.045(3) Uani 1 1 d . A .
H77A H 0.8279 0.2699 0.9354 0.054 Uiso 1 1 calc R . .
C78 C 0.7991(5) 0.2770(2) 0.7939(8) 0.046(3) Uani 1 1 d . . .
H78A H 0.8232 0.2612 0.7709 0.055 Uiso 1 1 calc R A .
C79 C 0.7610(5) 0.2952(2) 0.7313(8) 0.042(3) Uani 1 1 d . A .
H79A H 0.7597 0.2925 0.6643 0.050 Uiso 1 1 calc R . .
C80 C 0.7237(5) 0.31773(19) 0.7661(7) 0.033(2) Uani 1 1 d . . .
C81 C 0.6561(4) 0.3300(2) 0.6135(7) 0.032(2) Uani 1 1 d . . .
C82 C 0.6392(5) 0.3003(2) 0.5841(8) 0.048(3) Uani 1 1 d . A .
H82A H 0.6467 0.2841 0.6282 0.058 Uiso 1 1 calc R . .
C83 C 0.6114(5) 0.2950(2) 0.4898(9) 0.049(3) Uani 1 1 d . . .
C84 C 0.5976(5) 0.3189(3) 0.4294(8) 0.050(3) Uani 1 1 d . A .
H84A H 0.5781 0.3158 0.3653 0.060 Uiso 1 1 calc R . .
C85 C 0.6123(5) 0.3471(2) 0.4629(7) 0.041(3) Uani 1 1 d . . .
H85A H 0.6001 0.3635 0.4214 0.049 Uiso 1 1 calc R A .
C86 C 0.5978(7) 0.2628(3) 0.4543(10) 0.069(4) Uani 1 1 d . A .
H86A H 0.5516 0.2605 0.4325 0.083 Uiso 1 1 calc R . .
H86B H 0.6097 0.2486 0.5080 0.083 Uiso 1 1 calc R . .
C87 C 0.6347(9) 0.2547(3) 0.3717(16) 0.147(9) Uani 1 1 d . . .
H87A H 0.6246 0.2340 0.3510 0.221 Uiso 1 1 calc R A .
H87B H 0.6805 0.2564 0.3934 0.221 Uiso 1 1 calc R . .
H87C H 0.6225 0.2684 0.3180 0.221 Uiso 1 1 calc R . .
C88 C 0.5667(5) 0.3168(2) 0.9070(8) 0.043(3) Uani 1 1 d . . .
H88A H 0.5887 0.3102 0.9667 0.052 Uiso 1 1 calc R . .
C89 C 0.5117(6) 0.3027(2) 0.8710(9) 0.053(3) Uani 1 1 d . . .
H89A H 0.4954 0.2874 0.9080 0.064 Uiso 1 1 calc R . .
C90 C 0.4783(5) 0.3099(2) 0.7807(9) 0.043(3) Uani 1 1 d . . .
C91 C 0.5034(5) 0.3337(2) 0.7330(8) 0.038(3) Uani 1 1 d . . .
H91A H 0.4833 0.3396 0.6715 0.046 Uiso 1 1 calc R . .
C92 C 0.5591(5) 0.3490(2) 0.7762(7) 0.034(2) Uani 1 1 d . . .
C93 C 0.4225(5) 0.2921(2) 0.7341(9) 0.058(3) Uani 1 1 d . . .
H93A H 0.3963 0.3049 0.6864 0.070 Uiso 1 1 calc R . .
H93B H 0.3958 0.2862 0.7832 0.070 Uiso 1 1 calc R . .
C94 C 0.4427(9) 0.2641(4) 0.6849(18) 0.168(10) Uani 1 1 d . . .
H94A H 0.4048 0.2532 0.6555 0.251 Uiso 1 1 calc R . .
H94B H 0.4678 0.2512 0.7321 0.251 Uiso 1 1 calc R . .
H94C H 0.4684 0.2699 0.6354 0.251 Uiso 1 1 calc R . .
C95 C 0.5480(5) 0.3935(2) 0.6731(7) 0.030(2) Uani 1 1 d . . .
C96 C 0.4865(5) 0.4013(2) 0.6888(7) 0.036(2) Uani 1 1 d . . .
H96A H 0.4677 0.3923 0.7392 0.043 Uiso 1 1 calc R . .
C97 C 0.4532(5) 0.4226(2) 0.6287(8) 0.049(3) Uani 1 1 d . . .
H97A H 0.4117 0.4285 0.6387 0.059 Uiso 1 1 calc R . .
C98 C 0.4803(5) 0.4351(2) 0.5551(8) 0.048(3) Uani 1 1 d . . .
H98A H 0.4572 0.4489 0.5123 0.057 Uiso 1 1 calc R . .
C99 C 0.5436(5) 0.4269(2) 0.5445(8) 0.039(3) Uani 1 1 d . . .
C100 C 0.6196(5) 0.4344(2) 0.4201(7) 0.041(3) Uani 1 1 d . . .
C101 C 0.6192(6) 0.4487(3) 0.3328(9) 0.062(4) Uani 1 1 d . . .
H10B H 0.5875 0.4632 0.3118 0.075 Uiso 1 1 calc R . .
C102 C 0.6650(7) 0.4417(3) 0.2773(8) 0.078(4) Uani 1 1 d . . .
H10C H 0.6645 0.4510 0.2167 0.093 Uiso 1 1 calc R . .
C103 C 0.7122(6) 0.4210(3) 0.3089(8) 0.063(4) Uani 1 1 d . . .
H10D H 0.7441 0.4160 0.2706 0.076 Uiso 1 1 calc R . .
C104 C 0.7117(5) 0.4077(2) 0.3999(7) 0.044(3) Uani 1 1 d . . .
C105 C 0.7910(5) 0.3785(2) 0.5189(8) 0.044(3) Uani 1 1 d . . .
C106 C 0.8513(6) 0.3658(3) 0.5245(9) 0.064(4) Uani 1 1 d . . .
H10E H 0.8703 0.3633 0.4680 0.077 Uiso 1 1 calc R . .
C107 C 0.8839(5) 0.3568(3) 0.6114(8) 0.054(3) Uani 1 1 d . . .
H10F H 0.9238 0.3469 0.6147 0.064 Uiso 1 1 calc R . .
C108 C 0.8572(5) 0.3623(2) 0.6942(7) 0.039(3) Uani 1 1 d . . .
H10G H 0.8788 0.3566 0.7550 0.047 Uiso 1 1 calc R . .
C109 C 0.7972(5) 0.3767(2) 0.6863(7) 0.032(2) Uani 1 1 d . . .
C110 C 0.7986(5) 0.3908(2) 0.8544(7) 0.033(2) Uani 1 1 d . . .
C111 C 0.8549(5) 0.4075(2) 0.8626(7) 0.039(3) Uani 1 1 d D B .
H11D H 0.8736 0.4121 0.8072 0.047 Uiso 1 1 calc R . .
C112 C 0.8850(5) 0.4177(2) 0.9571(6) 0.040(3) Uani 1 1 d D . .
C113 C 0.8503(5) 0.4100(2) 1.0365(7) 0.044(3) Uani 1 1 d D B .
H11E H 0.8659 0.4162 1.0999 0.052 Uiso 1 1 calc R . .
C114 C 0.7951(5) 0.3937(2) 1.0179(7) 0.041(3) Uani 1 1 d . . .
H11F H 0.7734 0.3893 1.0707 0.049 Uiso 1 1 calc R B .
C115 C 0.9452(6) 0.4357(3) 0.9681(10) 0.075(4) Uani 0.553(18) 1 d PD B 1
H11A H 0.9523 0.4424 0.9035 0.090 Uiso 0.553(18) 1 calc PR B 1
H11B H 0.9807 0.4220 0.9920 0.090 Uiso 0.553(18) 1 calc PR B 1
C116 C 0.9499(14) 0.4628(6) 1.032(2) 0.118(9) Uani 0.553(18) 1 d PD B 1
H11G H 0.9247 0.4594 1.0844 0.177 Uiso 0.553(18) 1 calc PR B 1
H11H H 0.9336 0.4804 0.9953 0.177 Uiso 0.553(18) 1 calc PR B 1
H11I H 0.9945 0.4661 1.0592 0.177 Uiso 0.553(18) 1 calc PR B 1
C15B C 0.9452(6) 0.4357(3) 0.9681(10) 0.075(4) Uani 0.447(18) 1 d PD B 2
H15A H 0.9349 0.4570 0.9788 0.090 Uiso 0.447(18) 1 calc PR B 2
H15B H 0.9640 0.4345 0.9078 0.090 Uiso 0.447(18) 1 calc PR B 2
C16B C 0.9941(14) 0.4251(7) 1.050(2) 0.118(9) Uani 0.447(18) 1 d PD B 2
H16B H 1.0261 0.4408 1.0664 0.177 Uiso 0.447(18) 1 calc PR B 2
H16C H 1.0149 0.4068 1.0308 0.177 Uiso 0.447(18) 1 calc PR B 2
H16D H 0.9730 0.4207 1.1059 0.177 Uiso 0.447(18) 1 calc PR B 2
Cl1 Cl 0.31352(18) 0.20313(7) 0.7248(2) 0.0709(10) Uani 1 1 d . . .
Cl2 Cl 0.43201(17) 0.46591(8) 1.1349(3) 0.0767(10) Uani 1 1 d . . .
Cl3 Cl 0.0781(2) 0.55355(8) 0.7172(3) 0.0991(14) Uani 1 1 d . . .
Cl4 Cl -0.07331(17) 0.28194(7) 0.3466(2) 0.0723(10) Uani 1 1 d . . .
O1S O 0.8687(4) 0.27012(19) 1.1338(6) 0.072(3) Uani 1 1 d D . .
H1S H 0.8906 0.2847 1.1574 0.108 Uiso 1 1 calc R . .
C1S C 0.9096(9) 0.2469(4) 1.1105(12) 0.137(8) Uani 1 1 d D . .
H1S1 H 0.9507 0.2484 1.1519 0.206 Uiso 1 1 calc R . .
H1S2 H 0.9163 0.2489 1.0434 0.206 Uiso 1 1 calc R . .
H1S3 H 0.8902 0.2273 1.1199 0.206 Uiso 1 1 calc R . .
O2S O 0.8458(5) 0.3861(2) 0.2824(6) 0.084(3) Uani 1 1 d D . .
H2S H 0.8654 0.4023 0.2782 0.126 Uiso 1 1 calc R . .
C2S C 0.8777(6) 0.3630(3) 0.2425(9) 0.067(4) Uani 1 1 d D . .
H2S1 H 0.9235 0.3671 0.2521 0.100 Uiso 1 1 calc R . .
H2S2 H 0.8623 0.3616 0.1738 0.100 Uiso 1 1 calc R . .
H2S3 H 0.8696 0.3439 0.2736 0.100 Uiso 1 1 calc R . .
O3S O 0.4688(5) 0.4762(2) 0.3537(6) 0.088(3) Uani 1 1 d D . .
H3S H 0.4504 0.4595 0.3474 0.132 Uiso 1 1 calc R . .
C3S C 0.4253(7) 0.4981(3) 0.3699(10) 0.074(4) Uani 1 1 d D . .
H3S1 H 0.4245 0.5001 0.4389 0.110 Uiso 1 1 calc R . .
H3S2 H 0.3829 0.4924 0.3382 0.110 Uiso 1 1 calc R . .
H3S3 H 0.4377 0.5173 0.3442 0.110 Uiso 1 1 calc R . .
O4S O 0.5113(5) 0.3763(3) 1.2226(9) 0.134(5) Uani 1 1 d D . .
H4S H 0.5336 0.3638 1.2569 0.201 Uiso 1 1 calc RD . .
C4S C 0.4864(9) 0.3959(4) 1.2782(13) 0.126(7) Uani 1 1 d D . .
H4S1 H 0.5202 0.4042 1.3254 0.189 Uiso 1 1 calc R . .
H4S2 H 0.4549 0.3857 1.3115 0.189 Uiso 1 1 calc R . .
H4S3 H 0.4657 0.4122 1.2387 0.189 Uiso 1 1 calc R . .
O5S O 0.4599(6) 0.3185(3) 0.2033(9) 0.139(5) Uani 1 1 d D . .
H5S H 0.4764 0.3039 0.2349 0.209 Uiso 1 1 calc R . .
C5S C 0.4627(10) 0.3139(4) 0.1076(11) 0.140(8) Uani 1 1 d D . .
H5S1 H 0.4525 0.3326 0.0723 0.210 Uiso 1 1 calc R . .
H5S2 H 0.4320 0.2983 0.0831 0.210 Uiso 1 1 calc R . .
H5S3 H 0.5057 0.3074 0.0992 0.210 Uiso 1 1 calc R . .
O6S O 0.5669(5) 0.4967(3) 0.1525(8) 0.110(4) Uani 1 1 d D . .
H6S H 0.5328 0.4874 0.1553 0.165 Uiso 1 1 calc R . .
C6S C 0.5678(7) 0.5219(3) 0.2050(11) 0.092(5) Uani 1 1 d D . .
H6S1 H 0.5432 0.5187 0.2580 0.138 Uiso 1 1 calc R . .
H6S2 H 0.5490 0.5384 0.1647 0.138 Uiso 1 1 calc R . .
H6S3 H 0.6119 0.5269 0.2307 0.138 Uiso 1 1 calc R . .
O7S O 0.3442(16) 0.3635(4) 1.2203(17) 0.36(2) Uani 1 1 d D . .
H7S H 0.3801 0.3556 1.2196 0.544 Uiso 1 1 calc R . .
C7S C 0.3307(9) 0.3811(4) 1.1450(12) 0.117(6) Uani 1 1 d D . .
H7S1 H 0.2845 0.3834 1.1299 0.176 Uiso 1 1 calc R . .
H7S2 H 0.3475 0.3723 1.0901 0.176 Uiso 1 1 calc R . .
H7S3 H 0.3502 0.4009 1.1591 0.176 Uiso 1 1 calc R . .
O8S O 0.0579(10) 0.2186(3) 0.7552(13) 0.247(11) Uani 1 1 d D . .
H8S H 0.0476 0.2367 0.7599 0.371 Uiso 1 1 calc RD . .
C8S C 0.1146(12) 0.2133(5) 0.8143(19) 0.173(10) Uani 1 1 d D . .
H8SB H 0.1487 0.2102 0.7752 0.259 Uiso 1 1 calc R . .
H8SC H 0.1102 0.1953 0.8529 0.259 Uiso 1 1 calc R . .
H8SD H 0.1250 0.2306 0.8566 0.259 Uiso 1 1 calc R . .
O9S O 0.1387(12) 0.5390(6) 0.5270(18) 0.285(11) Uiso 1 1 d . . .

loop_
_atom_site_aniso_label
_atom_site_aniso_U_11
_atom_site_aniso_U_22
_atom_site_aniso_U_33
_atom_site_aniso_U_23
_atom_site_aniso_U_13
_atom_site_aniso_U_12
Ni1 0.0328(8) 0.0250(6) 0.0387(8) -0.0047(6) 0.0021(6) -0.0015(6)
Ni2 0.0259(7) 0.0257(6) 0.0328(7) -0.0029(5) 0.0009(5) -0.0001(5)
Ni3 0.0299(7) 0.0260(6) 0.0332(8) -0.0052(6) -0.0015(6) 0.0002(6)
N1 0.044(5) 0.029(4) 0.043(6) -0.006(4) 0.004(4) -0.004(4)
N2 0.032(5) 0.026(4) 0.038(5) -0.006(4) -0.005(4) -0.004(4)
N3 0.033(5) 0.027(4) 0.035(5) -0.006(4) 0.000(4) 0.000(4)
N4 0.031(5) 0.037(5) 0.064(6) -0.007(4) -0.011(4) 0.002(4)
N5 0.028(5) 0.029(4) 0.029(5) -0.004(4) -0.003(4) 0.001(4)
N6 0.034(5) 0.025(4) 0.041(5) -0.015(4) -0.006(4) 0.012(4)
N7 0.034(5) 0.028(4) 0.029(5) -0.005(4) 0.001(4) -0.001(4)
N8 0.031(5) 0.024(4) 0.032(5) -0.005(4) 0.000(4) -0.007(4)
N9 0.036(5) 0.029(5) 0.040(5) -0.008(4) 0.007(4) 0.003(4)
N10 0.040(5) 0.032(5) 0.036(5) -0.015(4) 0.005(4) 0.000(4)
N11 0.024(5) 0.029(4) 0.042(5) -0.003(4) -0.001(4) -0.004(4)
N12 0.032(5) 0.021(4) 0.042(5) -0.010(4) 0.002(4) -0.008(4)
N13 0.045(6) 0.045(5) 0.038(5) -0.016(4) -0.014(4) -0.003(5)
N14 0.034(5) 0.028(4) 0.046(6) -0.003(4) 0.004(4) -0.001(4)
N15 0.046(6) 0.025(5) 0.064(7) 0.003(4) -0.001(5) 0.008(4)
N16 0.034(5) 0.025(5) 0.048(6) -0.003(4) 0.004(4) 0.000(4)
N17 0.027(5) 0.024(4) 0.034(5) -0.005(4) -0.001(4) -0.004(4)
N18 0.031(5) 0.031(5) 0.033(5) -0.008(4) -0.006(4) -0.006(4)
C1 0.037(7) 0.046(7) 0.059(8) -0.016(6) 0.007(6) -0.007(6)
C2 0.056(8) 0.044(7) 0.052(8) 0.006(6) 0.013(6) -0.011(6)
C3 0.051(7) 0.047(7) 0.049(8) 0.016(6) 0.019(6) 0.005(6)
C4 0.043(7) 0.048(7) 0.034(6) 0.001(5) 0.002(5) 0.011(6)
C5 0.034(6) 0.031(6) 0.040(7) 0.010(5) 0.004(5) 0.000(5)
C6 0.081(11) 0.092(11) 0.066(10) 0.014(8) 0.033(8) -0.005(9)
C7 0.140(18) 0.163(19) 0.092(14) 0.005(12) 0.053(13) -0.007(15)
C8 0.031(6) 0.032(6) 0.044(7) -0.008(5) 0.006(5) -0.003(5)
C9 0.042(7) 0.035(6) 0.057(8) 0.005(5) -0.015(6) 0.007(5)
C10 0.047(7) 0.049(7) 0.054(8) 0.005(6) -0.024(6) 0.016(6)
C11 0.044(7) 0.045(7) 0.052(7) 0.004(6) -0.020(6) 0.003(6)
C12 0.043(7) 0.028(5) 0.038(6) -0.011(5) -0.001(5) 0.003(5)
C13 0.029(6) 0.049(7) 0.052(7) -0.008(6) -0.002(6) 0.005(5)
C14 0.052(8) 0.041(7) 0.063(8) -0.021(6) -0.033(6) -0.001(6)
C15 0.077(9) 0.026(6) 0.060(8) -0.020(6) -0.029(7) 0.005(6)
C16 0.054(8) 0.033(6) 0.060(8) -0.010(6) -0.005(6) 0.011(5)
C17 0.039(6) 0.033(6) 0.035(6) -0.005(5) 0.004(5) 0.006(5)
C18 0.042(6) 0.022(5) 0.039(7) 0.000(5) 0.008(5) 0.003(5)
C19 0.060(8) 0.044(7) 0.040(7) -0.002(6) 0.000(6) 0.017(6)
C20 0.070(8) 0.037(6) 0.036(7) 0.002(5) -0.004(6) 0.009(6)
C21 0.047(7) 0.034(6) 0.034(6) -0.004(5) -0.002(5) 0.007(5)
C22 0.032(6) 0.030(5) 0.042(7) 0.003(5) 0.008(5) 0.001(5)
C23 0.037(6) 0.021(5) 0.036(6) -0.003(5) -0.003(5) -0.001(4)
C24 0.054(7) 0.036(6) 0.039(7) -0.007(5) 0.015(6) -0.005(5)
C25 0.079(9) 0.053(7) 0.042(7) -0.006(6) 0.024(7) -0.013(7)
C26 0.100(11) 0.057(8) 0.058(9) -0.024(7) 0.035(8) -0.003(8)
C27 0.069(8) 0.041(6) 0.046(7) -0.012(6) 0.016(6) 0.005(6)
C28 0.099(12) 0.080(10) 0.071(10) -0.003(8) 0.031(9) -0.001(9)
C29 0.18(2) 0.21(3) 0.123(19) 0.047(17) 0.013(17) -0.06(2)
C30 0.029(6) 0.045(6) 0.033(6) -0.003(5) -0.006(5) 0.000(5)
C31 0.047(7) 0.049(7) 0.031(6) -0.008(5) 0.002(5) 0.010(6)
C32 0.046(7) 0.054(7) 0.033(6) -0.005(5) 0.011(5) 0.000(6)
C33 0.024(6) 0.049(6) 0.033(6) -0.004(5) -0.004(5) -0.005(5)
C34 0.032(6) 0.032(5) 0.027(6) 0.001(5) 0.000(5) 0.006(5)
C35 0.059(9) 0.109(11) 0.056(9) -0.013(8) 0.026(7) -0.010(8)
C36 0.049(9) 0.192(19) 0.105(13) -0.059(13) 0.020(9) 0.021(11)
C37 0.030(6) 0.029(5) 0.036(6) 0.003(5) 0.006(5) -0.006(5)
C38 0.029(6) 0.038(6) 0.047(7) -0.008(5) 0.009(5) 0.002(5)
C39 0.019(6) 0.063(8) 0.042(7) 0.000(6) -0.004(5) 0.000(5)
C40 0.030(6) 0.045(7) 0.052(7) 0.004(6) -0.010(5) -0.002(5)
C41 0.043(7) 0.025(5) 0.039(6) -0.005(5) 0.010(5) -0.008(5)
C42 0.049(7) 0.032(6) 0.048(7) -0.015(5) 0.003(6) -0.002(5)
C43 0.058(8) 0.031(6) 0.043(7) -0.012(5) -0.005(6) -0.008(6)
C44 0.076(9) 0.032(6) 0.036(7) -0.006(5) 0.004(6) -0.017(6)
C45 0.065(8) 0.020(5) 0.049(7) -0.005(5) 0.011(6) 0.001(5)
C46 0.045(7) 0.053(7) 0.035(7) -0.001(5) 0.004(6) 0.002(6)
C47 0.039(7) 0.028(6) 0.053(7) -0.001(5) 0.009(5) 0.001(5)
C48 0.041(7) 0.030(6) 0.084(9) 0.012(6) 0.011(6) 0.005(6)
C49 0.024(6) 0.053(7) 0.086(10) 0.014(7) -0.003(6) -0.002(6)
C50 0.036(7) 0.036(6) 0.067(8) 0.009(6) 0.005(6) -0.003(5)
C51 0.020(5) 0.037(6) 0.040(6) 0.000(5) 0.005(5) 0.000(5)
C52 0.028(6) 0.031(6) 0.031(6) 0.008(5) -0.005(5) 0.006(5)
C53 0.034(6) 0.040(6) 0.043(7) 0.000(5) 0.010(5) 0.007(5)
C54 0.029(6) 0.039(6) 0.045(7) 0.007(5) 0.010(5) 0.009(5)
C55 0.038(6) 0.027(5) 0.047(7) 0.011(5) 0.009(5) -0.003(5)
C56 0.042(7) 0.016(5) 0.043(7) -0.001(4) -0.009(5) -0.006(5)
C57 0.045(7) 0.047(7) 0.062(8) 0.013(6) 0.025(6) 0.004(6)
C58 0.091(12) 0.159(17) 0.075(12) 0.029(11) 0.035(10) 0.019(11)
Ni4 0.0332(8) 0.0317(7) 0.0292(7) -0.0012(6) 0.0039(6) 0.0012(6)
Ni5 0.0288(7) 0.0268(6) 0.0309(7) -0.0013(5) 0.0031(5) 0.0005(5)
Ni6 0.0334(8) 0.0320(7) 0.0325(8) 0.0014(6) 0.0048(6) 0.0028(6)
N19 0.038(5) 0.029(4) 0.034(5) 0.002(4) 0.007(4) 0.001(4)
N20 0.029(5) 0.026(4) 0.032(5) -0.002(4) 0.008(4) -0.003(4)
N21 0.036(5) 0.032(4) 0.028(5) 0.003(4) -0.001(4) -0.003(4)
N22 0.050(6) 0.057(6) 0.052(6) 0.008(5) 0.027(5) 0.012(5)
N23 0.036(5) 0.038(5) 0.035(5) 0.004(4) 0.008(4) 0.001(4)
N24 0.040(5) 0.045(5) 0.038(6) 0.013(4) 0.001(4) 0.011(4)
N25 0.037(5) 0.036(5) 0.031(5) 0.001(4) 0.010(4) -0.005(4)
N26 0.029(5) 0.031(5) 0.045(6) 0.003(4) 0.005(4) 0.004(4)
N27 0.034(5) 0.031(5) 0.038(5) 0.003(4) 0.000(4) 0.008(4)
N28 0.023(5) 0.033(5) 0.042(5) 0.002(4) 0.008(4) 0.000(4)
N29 0.020(4) 0.030(4) 0.040(5) -0.002(4) 0.003(4) -0.004(4)
N30 0.038(5) 0.029(4) 0.031(5) 0.001(4) -0.005(4) 0.003(4)
N31 0.060(6) 0.043(5) 0.033(5) 0.010(4) 0.010(5) 0.021(5)
N32 0.038(5) 0.038(5) 0.030(5) -0.006(4) 0.005(4) -0.006(4)
N33 0.052(6) 0.067(6) 0.025(5) -0.008(4) 0.003(4) 0.013(5)
N34 0.038(5) 0.039(5) 0.022(5) -0.001(4) 0.006(4) -0.004(4)
N35 0.036(5) 0.033(4) 0.016(4) 0.000(3) 0.003(4) 0.000(4)
N36 0.036(5) 0.037(5) 0.025(5) 0.000(4) -0.002(4) 0.001(4)
C59 0.063(8) 0.046(7) 0.033(6) -0.001(5) 0.015(6) -0.008(6)
C60 0.068(9) 0.050(7) 0.052(8) -0.010(6) 0.015(7) -0.029(6)
C61 0.048(7) 0.029(6) 0.061(8) -0.001(5) 0.003(6) -0.006(5)
C62 0.044(7) 0.047(7) 0.042(7) -0.003(5) 0.009(5) -0.006(5)
C63 0.030(6) 0.024(5) 0.040(7) 0.003(5) -0.002(5) 0.003(4)
C64 0.088(10) 0.051(7) 0.061(9) -0.017(6) 0.016(8) -0.031(7)
C65 0.087(16) 0.066(14) 0.100(19) -0.022(12) -0.011(15) -0.015(12)
C64B 0.088(10) 0.051(7) 0.061(9) -0.017(6) 0.016(8) -0.031(7)
C65B 0.087(16) 0.066(14) 0.100(19) -0.022(12) -0.011(15) -0.015(12)
C66 0.025(6) 0.030(5) 0.039(6) -0.004(5) -0.007(5) -0.004(4)
C67 0.046(7) 0.027(5) 0.034(6) -0.010(5) -0.003(5) 0.002(5)
C68 0.036(6) 0.048(7) 0.036(6) -0.015(5) -0.006(5) 0.016(5)
C69 0.037(6) 0.055(7) 0.037(7) 0.002(6) 0.007(5) 0.003(6)
C70 0.034(6) 0.037(6) 0.041(7) 0.000(5) 0.010(5) 0.000(5)
C71 0.049(7) 0.045(6) 0.037(7) 0.008(5) 0.007(6) 0.001(6)
C72 0.088(10) 0.068(8) 0.040(8) 0.008(6) 0.027(7) 0.023(8)
C73 0.106(12) 0.076(9) 0.049(8) 0.026(7) 0.035(8) 0.024(9)
C74 0.067(9) 0.068(8) 0.044(8) 0.017(6) 0.022(7) 0.004(7)
C75 0.048(7) 0.040(6) 0.039(7) 0.007(5) 0.011(6) 0.002(6)
C76 0.038(6) 0.036(6) 0.029(6) 0.009(5) 0.000(5) 0.005(5)
C77 0.050(7) 0.030(6) 0.051(8) 0.005(5) -0.005(6) 0.012(5)
C78 0.046(7) 0.038(6) 0.053(8) 0.002(6) 0.002(6) 0.017(5)
C79 0.049(7) 0.038(6) 0.037(6) 0.000(5) 0.002(5) 0.012(5)
C80 0.033(6) 0.017(5) 0.048(7) -0.002(5) 0.007(5) 0.004(4)
C81 0.031(6) 0.029(6) 0.035(6) -0.012(5) 0.000(5) -0.001(5)
C82 0.057(8) 0.038(6) 0.049(8) 0.002(5) 0.006(6) 0.001(6)
C83 0.048(7) 0.038(6) 0.059(8) -0.022(6) -0.005(6) -0.004(6)
C84 0.047(7) 0.055(8) 0.044(7) -0.017(6) -0.001(6) -0.002(6)
C85 0.041(7) 0.048(7) 0.031(6) -0.005(5) -0.001(5) 0.005(5)
C86 0.083(10) 0.046(7) 0.077(10) -0.020(7) 0.001(8) -0.011(7)
C87 0.154(18) 0.068(11) 0.24(2) -0.088(13) 0.096(17) -0.043(11)
C88 0.040(7) 0.040(6) 0.050(7) 0.002(5) 0.005(6) -0.003(5)
C89 0.048(8) 0.035(6) 0.079(10) 0.010(6) 0.018(7) 0.000(6)
C90 0.045(7) 0.020(5) 0.065(8) 0.002(5) 0.006(6) -0.002(5)
C91 0.032(6) 0.037(6) 0.045(7) -0.002(5) -0.001(5) 0.000(5)
C92 0.042(7) 0.020(5) 0.041(7) 0.001(5) 0.010(5) 0.008(5)
C93 0.048(7) 0.037(6) 0.084(10) -0.007(6) -0.008(7) -0.008(6)
C94 0.114(16) 0.085(13) 0.29(3) -0.098(16) -0.008(17) -0.029(11)
C95 0.030(6) 0.029(5) 0.031(6) 0.000(5) -0.001(5) 0.001(5)
C96 0.030(6) 0.033(6) 0.043(7) 0.000(5) 0.001(5) -0.001(5)
C97 0.037(7) 0.052(7) 0.058(8) 0.003(6) 0.004(6) 0.014(6)
C98 0.050(7) 0.037(6) 0.054(8) 0.009(5) -0.001(6) 0.015(6)
C99 0.040(7) 0.034(6) 0.045(7) -0.005(5) 0.010(5) 0.002(5)
C100 0.050(7) 0.049(7) 0.023(6) 0.007(5) 0.001(5) -0.002(6)
C101 0.054(8) 0.077(9) 0.060(9) 0.033(7) 0.020(7) 0.018(7)
C102 0.095(11) 0.111(12) 0.030(7) 0.037(7) 0.019(7) 0.012(10)
C103 0.065(9) 0.085(9) 0.042(8) 0.011(7) 0.019(7) 0.008(8)
C104 0.048(7) 0.053(7) 0.031(6) 0.006(5) 0.006(5) 0.008(6)
C105 0.034(7) 0.057(7) 0.040(7) -0.003(6) 0.005(5) 0.004(6)
C106 0.046(8) 0.104(10) 0.045(8) -0.010(7) 0.013(6) 0.016(7)
C107 0.031(6) 0.083(9) 0.047(8) 0.007(6) 0.007(6) 0.024(6)
C108 0.029(6) 0.047(6) 0.039(7) -0.001(5) 0.000(5) 0.004(5)
C109 0.029(6) 0.028(5) 0.039(6) 0.004(5) 0.002(5) -0.005(5)
C110 0.038(6) 0.027(5) 0.035(6) 0.001(5) 0.005(5) 0.014(5)
C111 0.042(7) 0.035(6) 0.042(7) 0.004(5) 0.007(5) -0.006(5)
C112 0.038(6) 0.030(6) 0.048(7) -0.003(5) -0.005(5) -0.003(5)
C113 0.054(8) 0.032(6) 0.041(7) -0.007(5) -0.005(6) -0.002(5)
C114 0.046(7) 0.042(6) 0.034(7) -0.002(5) 0.007(5) -0.002(5)
C115 0.066(9) 0.087(10) 0.067(9) -0.018(8) -0.004(7) -0.035(8)
C116 0.10(2) 0.114(19) 0.15(2) -0.064(18) 0.044(17) -0.041(16)
C15B 0.066(9) 0.087(10) 0.067(9) -0.018(8) -0.004(7) -0.035(8)
C16B 0.10(2) 0.114(19) 0.15(2) -0.064(18) 0.044(17) -0.041(16)
Cl1 0.106(3) 0.0572(19) 0.0469(19) 0.0002(15) 0.0019(18) 0.0319(19)
Cl2 0.078(2) 0.075(2) 0.069(2) -0.0255(18) -0.0179(19) -0.0039(19)
Cl3 0.129(4) 0.053(2) 0.104(3) -0.002(2) -0.026(3) 0.017(2)
Cl4 0.080(2) 0.064(2) 0.064(2) -0.0066(17) -0.0213(18) -0.0179(18)
O1S 0.070(6) 0.077(6) 0.065(6) 0.016(5) -0.003(5) 0.027(5)
C1S 0.157(18) 0.158(18) 0.094(14) -0.012(12) 0.009(12) 0.102(15)
O2S 0.097(7) 0.092(7) 0.073(7) -0.002(5) 0.047(6) 0.012(6)
C2S 0.080(10) 0.067(8) 0.052(8) -0.002(7) 0.003(7) 0.006(8)
O3S 0.106(8) 0.082(7) 0.073(7) 0.016(5) 0.000(6) 0.051(6)
C3S 0.102(11) 0.047(8) 0.070(10) -0.006(7) 0.006(8) 0.002(8)
O4S 0.131(11) 0.141(11) 0.151(11) -0.048(9) 0.098(9) -0.008(8)
C4S 0.136(17) 0.114(15) 0.126(17) -0.026(13) 0.008(13) 0.001(13)
O5S 0.140(11) 0.160(12) 0.126(11) -0.016(9) 0.045(9) -0.021(9)
C5S 0.22(2) 0.132(16) 0.087(13) -0.031(12) 0.087(15) -0.052(15)
O6S 0.100(9) 0.115(9) 0.117(9) -0.013(7) 0.022(7) 0.010(7)
C6S 0.101(12) 0.080(10) 0.085(11) -0.032(9) -0.015(9) 0.028(9)
O7S 0.63(5) 0.141(16) 0.25(2) 0.065(16) -0.17(3) -0.15(2)
C7S 0.142(17) 0.111(14) 0.093(13) 0.018(11) -0.004(12) -0.038(13)
O8S 0.20(2) 0.42(3) 0.133(16) -0.015(18) 0.041(14) -0.08(2)
C8S 0.16(2) 0.16(2) 0.20(3) -0.021(19) 0.02(2) 0.008(19)

loop_
_atom_type_symbol
_atom_type_description
_atom_type_scat_dispersion_real
_atom_type_scat_dispersion_imag
_atom_type_scat_source
C C 0.0033 0.0016 'International Tables Vol C Tables 4.2.6.8 and 6.1.1.4'
H H 0.0000 0.0000 'International Tables Vol C Tables 4.2.6.8 and 6.1.1.4'
N N 0.0061 0.0033 'International Tables Vol C Tables 4.2.6.8 and 6.1.1.4'
O O 0.0106 0.0060 'International Tables Vol C Tables 4.2.6.8 and 6.1.1.4'
Cl Cl 0.1484 0.1585 'International Tables Vol C Tables 4.2.6.8 and 6.1.1.4'
Ni Ni 0.3393 1.1124 'International Tables Vol C Tables 4.2.6.8 and 6.1.1.4'

loop_
_geom_angle_atom_site_label_1
_geom_angle_atom_site_label_2
_geom_angle_atom_site_label_3
_geom_angle
_geom_angle_site_symmetry_1
_geom_angle_site_symmetry_3
_geom_angle_publ_flag
N14 Ni1 N12 94.3(3) . . ?
N14 Ni1 N16 94.8(3) . . ?
N12 Ni1 N16 170.9(3) . . ?
N14 Ni1 N1 95.9(3) . . ?
N12 Ni1 N1 89.0(3) . . ?
N16 Ni1 N1 90.2(3) . . ?
N14 Ni1 N9 98.5(3) . . ?
N12 Ni1 N9 88.9(3) . . ?
N16 Ni1 N9 89.6(3) . . ?
N1 Ni1 N9 165.6(3) . . ?
N14 Ni1 Ni2 179.2(2) . . ?
N12 Ni1 Ni2 85.3(2) . . ?
N16 Ni1 Ni2 85.6(2) . . ?
N1 Ni1 Ni2 83.5(2) . . ?
N9 Ni1 Ni2 82.2(2) . . ?
N17 Ni2 N11 177.7(3) . . ?
N17 Ni2 N2 89.7(3) . . ?
N11 Ni2 N2 89.9(3) . . ?
N17 Ni2 N8 90.5(3) . . ?
N11 Ni2 N8 90.0(3) . . ?
N2 Ni2 N8 177.6(3) . . ?
N17 Ni2 Ni1 88.9(2) . . ?
N11 Ni2 Ni1 88.9(2) . . ?
N2 Ni2 Ni1 90.3(2) . . ?
N8 Ni2 Ni1 92.2(2) . . ?
N17 Ni2 Ni3 91.2(2) . . ?
N11 Ni2 Ni3 91.1(2) . . ?
N2 Ni2 Ni3 88.3(2) . . ?
N8 Ni2 Ni3 89.3(2) . . ?
Ni1 Ni2 Ni3 178.57(7) . . ?
N5 Ni3 N3 95.1(3) . . ?
N5 Ni3 N7 94.4(3) . . ?
N3 Ni3 N7 170.4(3) . . ?
N5 Ni3 N18 98.4(3) . . ?
N3 Ni3 N18 88.4(3) . . ?
N7 Ni3 N18 91.0(3) . . ?
N5 Ni3 N10 95.1(3) . . ?
N3 Ni3 N10 88.7(3) . . ?
N7 Ni3 N10 89.7(3) . . ?
N18 Ni3 N10 166.4(3) . . ?
N5 Ni3 Ni2 178.3(2) . . ?
N3 Ni3 Ni2 85.4(2) . . ?
N7 Ni3 Ni2 85.1(2) . . ?
N18 Ni3 Ni2 83.2(2) . . ?
N10 Ni3 Ni2 83.3(2) . . ?
C5 N1 C1 116.2(9) . . ?
C5 N1 Ni1 120.2(6) . . ?
C1 N1 Ni1 123.3(7) . . ?
C8 N2 C5 122.5(8) . . ?
C8 N2 Ni2 118.9(6) . . ?
C5 N2 Ni2 118.5(6) . . ?
C12 N3 C8 118.4(8) . . ?
C12 N3 Ni3 121.4(6) . . ?
C8 N3 Ni3 119.9(7) . . ?
C13 N4 C12 130.2(9) . . ?
C13 N4 H4 114.9 . . ?
C12 N4 H4 114.9 . . ?
C17 N5 C13 118.6(8) . . ?
C17 N5 Ni3 120.3(6) . . ?
C13 N5 Ni3 120.6(6) . . ?
C18 N6 C17 133.4(8) . . ?
C18 N6 H6 113.3 . . ?
C17 N6 H6 113.3 . . ?
C18 N7 C22 118.3(8) . . ?
C18 N7 Ni3 121.5(6) . . ?
C22 N7 Ni3 120.0(6) . . ?
C22 N8 C23 122.0(8) . . ?
C22 N8 Ni2 120.0(6) . . ?
C23 N8 Ni2 117.9(6) . . ?
C27 N9 C23 117.7(9) . . ?
C27 N9 Ni1 119.9(7) . . ?
C23 N9 Ni1 122.3(6) . . ?
C30 N10 C34 117.5(8) . . ?
C30 N10 Ni3 122.0(7) . . ?
C34 N10 Ni3 120.3(6) . . ?
C37 N11 C34 122.3(8) . . ?
C37 N11 Ni2 118.6(6) . . ?
C34 N11 Ni2 119.1(6) . . ?
C41 N12 C37 117.4(8) . . ?
C41 N12 Ni1 122.3(6) . . ?
C37 N12 Ni1 119.9(6) . . ?
C42 N13 C41 131.4(9) . . ?
C42 N13 H13 114.3 . . ?
C41 N13 H13 114.3 . . ?
C42 N14 C46 118.5(9) . . ?
C42 N14 Ni1 121.3(7) . . ?
C46 N14 Ni1 119.8(7) . . ?
C46 N15 C47 132.7(9) . . ?
C46 N15 H15 113.6 . . ?
C47 N15 H15 113.6 . . ?
C47 N16 C51 118.5(8) . . ?
C47 N16 Ni1 122.2(7) . . ?
C51 N16 Ni1 119.2(6) . . ?
C51 N17 C52 121.9(8) . . ?
C51 N17 Ni2 119.7(6) . . ?
C52 N17 Ni2 118.4(6) . . ?
C56 N18 C52 115.8(8) . . ?
C56 N18 Ni3 123.1(6) . . ?
C52 N18 Ni3 120.9(6) . . ?
N1 C1 C2 124.0(10) . . ?
N1 C1 H1A 118.0 . . ?
C2 C1 H1A 118.0 . . ?
C3 C2 C1 120.1(10) . . ?
C3 C2 H2A 120.0 . . ?
C1 C2 H2A 120.0 . . ?
C2 C3 C4 117.3(10) . . ?
C2 C3 C6 123.1(11) . . ?
C4 C3 C6 119.6(11) . . ?
C5 C4 C3 120.2(10) . . ?
C5 C4 H4A 119.9 . . ?
C3 C4 H4A 119.9 . . ?
N1 C5 N2 115.5(8) . . ?
N1 C5 C4 122.2(9) . . ?
N2 C5 C4 121.7(9) . . ?
C7 C6 C3 113.6(12) . . ?
C7 C6 H6A 108.8 . . ?
C3 C6 H6A 108.8 . . ?
C7 C6 H6B 108.8 . . ?
C3 C6 H6B 108.8 . . ?
H6A C6 H6B 107.7 . . ?
C6 C7 H7A 109.5 . . ?
C6 C7 H7B 109.5 . . ?
H7A C7 H7B 109.5 . . ?
C6 C7 H7C 109.5 . . ?
H7A C7 H7C 109.5 . . ?
H7B C7 H7C 109.5 . . ?
N3 C8 N2 115.5(9) . . ?
N3 C8 C9 119.7(9) . . ?
N2 C8 C9 124.7(9) . . ?
C10 C9 C8 120.5(10) . . ?
C10 C9 H9A 119.8 . . ?
C8 C9 H9A 119.8 . . ?
C11 C10 C9 119.6(10) . . ?
C11 C10 H10A 120.2 . . ?
C9 C10 H10A 120.2 . . ?
C10 C11 C12 118.9(10) . . ?
C10 C11 H11C 120.6 . . ?
C12 C11 H11C 120.6 . . ?
N3 C12 C11 122.9(9) . . ?
N3 C12 N4 118.5(9) . . ?
C11 C12 N4 118.5(9) . . ?
N5 C13 N4 120.6(9) . . ?
N5 C13 C14 122.0(9) . . ?
N4 C13 C14 117.4(9) . . ?
C15 C14 C13 118.1(10) . . ?
C15 C14 H14A 120.9 . . ?
C13 C14 H14A 120.9 . . ?
C14 C15 C16 121.1(10) . . ?
C14 C15 H15C 119.5 . . ?
C16 C15 H15C 119.5 . . ?
C15 C16 C17 118.0(10) . . ?
C15 C16 H16A 121.0 . . ?
C17 C16 H16A 121.0 . . ?
N5 C17 N6 121.6(8) . . ?
N5 C17 C16 122.2(10) . . ?
N6 C17 C16 116.2(9) . . ?
N7 C18 N6 119.1(9) . . ?
N7 C18 C19 122.4(9) . . ?
N6 C18 C19 118.5(9) . . ?
C20 C19 C18 119.0(10) . . ?
C20 C19 H19A 120.5 . . ?
C18 C19 H19A 120.5 . . ?
C21 C20 C19 120.4(10) . . ?
C21 C20 H20A 119.8 . . ?
C19 C20 H20A 119.8 . . ?
C20 C21 C22 120.1(10) . . ?
C20 C21 H21A 120.0 . . ?
C22 C21 H21A 120.0 . . ?
N8 C22 C21 125.2(9) . . ?
N8 C22 N7 114.7(8) . . ?
C21 C22 N7 119.8(9) . . ?
N9 C23 C24 120.9(9) . . ?
N9 C23 N8 114.4(8) . . ?
C24 C23 N8 124.5(8) . . ?
C25 C24 C23 121.6(10) . . ?
C25 C24 H24A 119.2 . . ?
C23 C24 H24A 119.2 . . ?
C24 C25 C26 117.4(10) . . ?
C24 C25 C28 121.7(11) . . ?
C26 C25 C28 120.8(11) . . ?
C25 C26 C27 119.8(10) . . ?
C25 C26 H26A 120.1 . . ?
C27 C26 H26A 120.1 . . ?
N9 C27 C26 122.6(10) . . ?
N9 C27 H27A 118.7 . . ?
C26 C27 H27A 118.7 . . ?
C29 C28 C25 113.1(14) . . ?
C29 C28 H28A 109.0 . . ?
C25 C28 H28A 109.0 . . ?
C29 C28 H28B 109.0 . . ?
C25 C28 H28B 109.0 . . ?
H28A C28 H28B 107.8 . . ?
C28 C29 H29A 109.5 . . ?
C28 C29 H29B 109.5 . . ?
H29A C29 H29B 109.5 . . ?
C28 C29 H29C 109.5 . . ?
H29A C29 H29C 109.5 . . ?
H29B C29 H29C 109.5 . . ?
N10 C30 C31 124.4(9) . . ?
N10 C30 H30A 117.8 . . ?
C31 C30 H30A 117.8 . . ?
C30 C31 C32 118.5(9) . . ?
C30 C31 H31A 120.8 . . ?
C32 C31 H31A 120.8 . . ?
C31 C32 C33 119.4(9) . . ?
C31 C32 C35 119.5(10) . . ?
C33 C32 C35 121.1(10) . . ?
C32 C33 C34 119.3(9) . . ?
C32 C33 H33A 120.4 . . ?
C34 C33 H33A 120.4 . . ?
N10 C34 N11 115.4(8) . . ?
N10 C34 C33 120.9(8) . . ?
N11 C34 C33 123.4(9) . . ?
C36 C35 C32 111.2(11) . . ?
C36 C35 H35A 109.4 . . ?
C32 C35 H35A 109.4 . . ?
C36 C35 H35B 109.4 . . ?
C32 C35 H35B 109.4 . . ?
H35A C35 H35B 108.0 . . ?
C35 C36 H36A 109.5 . . ?
C35 C36 H36B 109.5 . . ?
H36A C36 H36B 109.5 . . ?
C35 C36 H36C 109.5 . . ?
H36A C36 H36C 109.5 . . ?
H36B C36 H36C 109.5 . . ?
N12 C37 N11 114.5(8) . . ?
N12 C37 C38 120.8(9) . . ?
N11 C37 C38 124.6(9) . . ?
C39 C38 C37 119.0(9) . . ?
C39 C38 H38A 120.5 . . ?
C37 C38 H38A 120.5 . . ?
C40 C39 C38 121.2(10) . . ?
C40 C39 H39A 119.4 . . ?
C38 C39 H39A 119.4 . . ?
C39 C40 C41 117.8(10) . . ?
C39 C40 H40A 121.1 . . ?
C41 C40 H40A 121.1 . . ?
N12 C41 C40 123.8(9) . . ?
N12 C41 N13 118.3(9) . . ?
C40 C41 N13 117.9(9) . . ?
N14 C42 N13 120.2(9) . . ?
N14 C42 C43 122.3(10) . . ?
N13 C42 C43 117.5(10) . . ?
C44 C43 C42 119.7(11) . . ?
C44 C43 H43A 120.2 . . ?
C42 C43 H43A 120.2 . . ?
C43 C44 C45 119.9(10) . . ?
C43 C44 H44A 120.1 . . ?
C45 C44 H44A 120.1 . . ?
C44 C45 C46 118.1(10) . . ?
C44 C45 H45A 120.9 . . ?
C46 C45 H45A 120.9 . . ?
N14 C46 N15 121.9(9) . . ?
N14 C46 C45 121.6(10) . . ?
N15 C46 C45 116.6(10) . . ?
N16 C47 N15 119.7(9) . . ?
N16 C47 C48 122.9(9) . . ?
N15 C47 C48 117.2(9) . . ?
C49 C48 C47 118.9(10) . . ?
C49 C48 H48A 120.5 . . ?
C47 C48 H48A 120.5 . . ?
C48 C49 C50 119.9(10) . . ?
C48 C49 H49A 120.0 . . ?
C50 C49 H49A 120.0 . . ?
C49 C50 C51 119.3(10) . . ?
C49 C50 H50A 120.3 . . ?
C51 C50 H50A 120.3 . . ?
N16 C51 N17 115.7(8) . . ?
N16 C51 C50 120.3(9) . . ?
N17 C51 C50 123.7(9) . . ?
N18 C52 N17 115.2(8) . . ?
N18 C52 C53 121.1(9) . . ?
N17 C52 C53 123.6(9) . . ?
C54 C53 C52 121.6(9) . . ?
C54 C53 H53A 119.2 . . ?
C52 C53 H53A 119.2 . . ?
C53 C54 C55 116.9(9) . . ?
C53 C54 C57 121.8(9) . . ?
C55 C54 C57 121.0(9) . . ?
C56 C55 C54 118.7(9) . . ?
C56 C55 H55A 120.6 . . ?
C54 C55 H55A 120.6 . . ?
N18 C56 C55 125.9(9) . . ?
N18 C56 H56A 117.1 . . ?
C55 C56 H56A 117.1 . . ?
C58 C57 C54 113.3(10) . . ?
C58 C57 H57A 108.9 . . ?
C54 C57 H57A 108.9 . . ?
C58 C57 H57B 108.9 . . ?
C54 C57 H57B 108.9 . . ?
H57A C57 H57B 107.7 . . ?
C57 C58 H58A 109.5 . . ?
C57 C58 H58B 109.5 . . ?
H58A C58 H58B 109.5 . . ?
C57 C58 H58C 109.5 . . ?
H58A C58 H58C 109.5 . . ?
H58B C58 H58C 109.5 . . ?
N32 Ni4 N34 94.6(3) . . ?
N32 Ni4 N30 95.1(3) . . ?
N34 Ni4 N30 170.1(3) . . ?
N32 Ni4 N19 96.5(3) . . ?
N34 Ni4 N19 88.3(3) . . ?
N30 Ni4 N19 92.4(3) . . ?
N32 Ni4 N27 97.8(3) . . ?
N34 Ni4 N27 88.4(3) . . ?
N30 Ni4 N27 88.5(3) . . ?
N19 Ni4 N27 165.5(3) . . ?
N32 Ni4 Ni5 179.5(2) . . ?
N34 Ni4 Ni5 85.6(2) . . ?
N30 Ni4 Ni5 84.7(2) . . ?
N19 Ni4 Ni5 83.0(2) . . ?
N27 Ni4 Ni5 82.6(2) . . ?
N35 Ni5 N20 91.0(3) . . ?
N35 Ni5 N29 177.5(3) . . ?
N20 Ni5 N29 89.5(3) . . ?
N35 Ni5 N26 89.5(3) . . ?
N20 Ni5 N26 178.4(3) . . ?
N29 Ni5 N26 90.1(3) . . ?
N35 Ni5 Ni6 91.3(2) . . ?
N20 Ni5 Ni6 88.6(2) . . ?
N29 Ni5 Ni6 91.2(2) . . ?
N26 Ni5 Ni6 89.9(3) . . ?
N35 Ni5 Ni4 88.3(2) . . ?
N20 Ni5 Ni4 89.7(2) . . ?
N29 Ni5 Ni4 89.3(2) . . ?
N26 Ni5 Ni4 91.8(3) . . ?
Ni6 Ni5 Ni4 178.23(7) . . ?
N23 Ni6 N21 94.8(3) . . ?
N23 Ni6 N25 94.5(3) . . ?
N21 Ni6 N25 170.7(3) . . ?
N23 Ni6 N28 97.2(3) . . ?
N21 Ni6 N28 88.6(3) . . ?
N25 Ni6 N28 90.4(3) . . ?
N23 Ni6 N36 96.9(3) . . ?
N21 Ni6 N36 88.9(3) . . ?
N25 Ni6 N36 89.8(3) . . ?
N28 Ni6 N36 165.8(3) . . ?
N23 Ni6 Ni5 179.1(3) . . ?
N21 Ni6 Ni5 86.0(2) . . ?
N25 Ni6 Ni5 84.7(2) . . ?
N28 Ni6 Ni5 83.2(2) . . ?
N36 Ni6 Ni5 82.7(2) . . ?
C63 N19 C59 117.7(8) . . ?
C63 N19 Ni4 119.5(6) . . ?
C59 N19 Ni4 121.7(6) . . ?
C66 N20 C63 122.3(7) . . ?
C66 N20 Ni5 120.8(6) . . ?
C63 N20 Ni5 116.7(6) . . ?
C70 N21 C66 119.5(8) . . ?
C70 N21 Ni6 121.6(6) . . ?
C66 N21 Ni6 118.7(6) . . ?
C70 N22 C71 130.5(9) . . ?
C70 N22 H22 114.8 . . ?
C71 N22 H22 114.8 . . ?
C75 N23 C71 117.6(9) . . ?
C75 N23 Ni6 121.5(7) . . ?
C71 N23 Ni6 120.9(7) . . ?
C75 N24 C76 133.4(9) . . ?
C75 N24 H24 113.3 . . ?
C76 N24 H24 113.3 . . ?
C76 N25 C80 118.2(8) . . ?
C76 N25 Ni6 121.3(6) . . ?
C80 N25 Ni6 120.3(6) . . ?
C80 N26 C81 123.1(8) . . ?
C80 N26 Ni5 118.4(6) . . ?
C81 N26 Ni5 118.3(6) . . ?
C81 N27 C85 118.1(8) . . ?
C81 N27 Ni4 121.7(6) . . ?
C85 N27 Ni4 120.2(7) . . ?
C92 N28 C88 116.7(8) . . ?
C92 N28 Ni6 121.3(6) . . ?
C88 N28 Ni6 121.9(7) . . ?
C95 N29 C92 121.7(8) . . ?
C95 N29 Ni5 120.2(6) . . ?
C92 N29 Ni5 118.1(6) . . ?
C99 N30 C95 118.2(8) . . ?
C99 N30 Ni4 120.6(7) . . ?
C95 N30 Ni4 121.1(6) . . ?
C99 N31 C100 133.3(8) . . ?
C99 N31 H31 113.3 . . ?
C100 N31 H31 113.3 . . ?
C104 N32 C100 117.7(8) . . ?
C104 N32 Ni4 120.9(7) . . ?
C100 N32 Ni4 121.2(6) . . ?
C104 N33 C105 132.8(9) . . ?
C104 N33 H33 113.6 . . ?
C105 N33 H33 113.6 . . ?
C105 N34 C109 118.2(9) . . ?
C105 N34 Ni4 121.8(7) . . ?
C109 N34 Ni4 119.5(6) . . ?
C109 N35 C110 120.8(8) . . ?
C109 N35 Ni5 119.7(6) . . ?
C110 N35 Ni5 119.6(6) . . ?
C114 N36 C110 116.9(9) . . ?
C114 N36 Ni6 121.6(7) . . ?
C110 N36 Ni6 121.4(7) . . ?
C60 C59 N19 125.3(10) . . ?
C60 C59 H59A 117.4 . . ?
N19 C59 H59A 117.4 . . ?
C59 C60 C61 120.4(10) . . ?
C59 C60 H60A 119.8 . . ?
C61 C60 H60A 119.8 . . ?
C60 C61 C62 117.0(9) . . ?
C60 C61 C64 125.0(9) . . ?
C62 C61 C64 118.0(9) . . ?
C61 C62 C63 117.3(9) . . ?
C61 C62 H62A 121.3 . . ?
C63 C62 H62A 121.3 . . ?
N19 C63 N20 117.8(7) . . ?
N19 C63 C62 122.2(8) . . ?
N20 C63 C62 119.8(8) . . ?
C65 C64 C61 112.9(14) . . ?
C65 C64 H64A 109.0 . . ?
C61 C64 H64A 109.0 . . ?
C65 C64 H64B 109.0 . . ?
C61 C64 H64B 109.0 . . ?
H64A C64 H64B 107.8 . . ?
H65D C65B H65E 109.5 . . ?
H65D C65B H65F 109.5 . . ?
H65E C65B H65F 109.5 . . ?
N20 C66 N21 116.0(8) . . ?
N20 C66 C67 124.0(9) . . ?
N21 C66 C67 119.7(9) . . ?
C68 C67 C66 118.9(9) . . ?
C68 C67 H67A 120.5 . . ?
C66 C67 H67A 120.5 . . ?
C69 C68 C67 120.7(9) . . ?
C69 C68 H68A 119.7 . . ?
C67 C68 H68A 119.7 . . ?
C68 C69 C70 118.7(10) . . ?
C68 C69 H69A 120.7 . . ?
C70 C69 H69A 120.7 . . ?
N21 C70 C69 122.4(9) . . ?
N21 C70 N22 119.8(9) . . ?
C69 C70 N22 117.7(9) . . ?
N23 C71 C72 120.3(10) . . ?
N23 C71 N22 120.4(9) . . ?
C72 C71 N22 119.2(9) . . ?
C73 C72 C71 123.2(10) . . ?
C73 C72 H72A 118.4 . . ?
C71 C72 H72A 118.4 . . ?
C72 C73 C74 117.8(11) . . ?
C72 C73 H73A 121.1 . . ?
C74 C73 H73A 121.1 . . ?
C75 C74 C73 117.8(11) . . ?
C75 C74 H74A 121.1 . . ?
C73 C74 H74A 121.1 . . ?
N23 C75 N24 120.9(9) . . ?
N23 C75 C74 123.3(10) . . ?
N24 C75 C74 115.7(10) . . ?
N25 C76 C77 122.2(9) . . ?
N25 C76 N24 119.6(9) . . ?
C77 C76 N24 118.3(9) . . ?
C78 C77 C76 120.2(10) . . ?
C78 C77 H77A 119.9 . . ?
C76 C77 H77A 119.9 . . ?
C79 C78 C77 118.4(10) . . ?
C79 C78 H78A 120.8 . . ?
C77 C78 H78A 120.8 . . ?
C78 C79 C80 120.3(10) . . ?
C78 C79 H79A 119.8 . . ?
C80 C79 H79A 119.8 . . ?
N25 C80 N26 115.5(8) . . ?
N25 C80 C79 120.7(9) . . ?
N26 C80 C79 123.6(9) . . ?
N27 C81 N26 116.2(8) . . ?
N27 C81 C82 120.2(9) . . ?
N26 C81 C82 123.6(9) . . ?
C83 C82 C81 119.5(10) . . ?
C83 C82 H82A 120.2 . . ?
C81 C82 H82A 120.2 . . ?
C84 C83 C82 119.0(10) . . ?
C84 C83 C86 120.6(11) . . ?
C82 C83 C86 120.3(11) . . ?
C85 C84 C83 118.8(11) . . ?
C85 C84 H84A 120.6 . . ?
C83 C84 H84A 120.6 . . ?
N27 C85 C84 124.1(10) . . ?
N27 C85 H85A 118.0 . . ?
C84 C85 H85A 118.0 . . ?
C83 C86 C87 112.1(11) . . ?
C83 C86 H86A 109.2 . . ?
C87 C86 H86A 109.2 . . ?
C83 C86 H86B 109.2 . . ?
C87 C86 H86B 109.2 . . ?
H86A C86 H86B 107.9 . . ?
C86 C87 H87A 109.5 . . ?
C86 C87 H87B 109.5 . . ?
H87A C87 H87B 109.5 . . ?
C86 C87 H87C 109.5 . . ?
H87A C87 H87C 109.5 . . ?
H87B C87 H87C 109.5 . . ?
C89 C88 N28 122.9(11) . . ?
C89 C88 H88A 118.6 . . ?
N28 C88 H88A 118.6 . . ?
C88 C89 C90 122.0(10) . . ?
C88 C89 H89A 119.0 . . ?
C90 C89 H89A 119.0 . . ?
C91 C90 C89 115.6(10) . . ?
C91 C90 C93 121.4(11) . . ?
C89 C90 C93 122.9(10) . . ?
C90 C91 C92 120.4(10) . . ?
C90 C91 H91A 119.8 . . ?
C92 C91 H91A 119.8 . . ?
N28 C92 N29 115.4(9) . . ?
N28 C92 C91 122.3(9) . . ?
N29 C92 C91 122.2(9) . . ?
C90 C93 C94 112.3(11) . . ?
C90 C93 H93A 109.1 . . ?
C94 C93 H93A 109.1 . . ?
C90 C93 H93B 109.1 . . ?
C94 C93 H93B 109.1 . . ?
H93A C93 H93B 107.9 . . ?
C93 C94 H94A 109.5 . . ?
C93 C94 H94B 109.5 . . ?
H94A C94 H94B 109.5 . . ?
C93 C94 H94C 109.5 . . ?
H94A C94 H94C 109.5 . . ?
H94B C94 H94C 109.5 . . ?
N30 C95 N29 114.7(8) . . ?
N30 C95 C96 122.3(9) . . ?
N29 C95 C96 122.9(9) . . ?
C97 C96 C95 118.4(9) . . ?
C97 C96 H96A 120.8 . . ?
C95 C96 H96A 120.8 . . ?
C98 C97 C96 120.4(10) . . ?
C98 C97 H97A 119.8 . . ?
C96 C97 H97A 119.8 . . ?
C97 C98 C99 118.7(10) . . ?
C97 C98 H98A 120.7 . . ?
C99 C98 H98A 120.7 . . ?
N30 C99 N31 122.2(9) . . ?
N30 C99 C98 122.0(9) . . ?
N31 C99 C98 115.8(10) . . ?
N32 C100 C101 122.5(10) . . ?
N32 C100 N31 121.0(8) . . ?
C101 C100 N31 116.5(10) . . ?
C102 C101 C100 119.3(11) . . ?
C102 C101 H10B 120.4 . . ?
C100 C101 H10B 120.4 . . ?
C101 C102 C103 120.4(11) . . ?
C101 C102 H10C 119.8 . . ?
C103 C102 H10C 119.8 . . ?
C102 C103 C104 118.2(11) . . ?
C102 C103 H10D 120.9 . . ?
C104 C103 H10D 120.9 . . ?
N32 C104 N33 121.5(9) . . ?
N32 C104 C103 121.9(10) . . ?
N33 C104 C103 116.5(10) . . ?
N34 C105 C106 121.7(10) . . ?
N34 C105 N33 119.4(9) . . ?
C106 C105 N33 118.8(10) . . ?
C107 C106 C105 120.7(10) . . ?
C107 C106 H10E 119.6 . . ?
C105 C106 H10E 119.6 . . ?
C106 C107 C108 118.8(10) . . ?
C106 C107 H10F 120.6 . . ?
C108 C107 H10F 120.6 . . ?
C107 C108 C109 119.0(10) . . ?
C107 C108 H10G 120.5 . . ?
C109 C108 H10G 120.5 . . ?
N34 C109 N35 114.8(8) . . ?
N34 C109 C108 121.4(9) . . ?
N35 C109 C108 123.5(9) . . ?
N36 C110 C111 123.4(9) . . ?
N36 C110 N35 114.1(9) . . ?
C111 C110 N35 122.4(8) . . ?
C110 C111 C112 120.0(9) . . ?
C110 C111 H11D 120.0 . . ?
C112 C111 H11D 120.0 . . ?
C113 C112 C111 114.9(9) . . ?
C113 C112 C115 124.0(9) . . ?
C111 C112 C115 121.1(9) . . ?
C114 C113 C112 119.0(9) . . ?
C114 C113 H11E 120.5 . . ?
C112 C113 H11E 120.5 . . ?
N36 C114 C113 125.8(9) . . ?
N36 C114 H11F 117.1 . . ?
C113 C114 H11F 117.1 . . ?
C112 C115 C116 118.3(15) . . ?
C112 C115 H11A 107.7 . . ?
C116 C115 H11A 107.7 . . ?
C112 C115 H11B 107.7 . . ?
C116 C115 H11B 107.7 . . ?
H11A C115 H11B 107.1 . . ?
H16B C16B H16C 109.5 . . ?
H16B C16B H16D 109.5 . . ?
H16C C16B H16D 109.5 . . ?
C1S O1S H1S 109.5 . . ?
O1S C1S H1S1 109.5 . . ?
O1S C1S H1S2 109.5 . . ?
H1S1 C1S H1S2 109.5 . . ?
O1S C1S H1S3 109.5 . . ?
H1S1 C1S H1S3 109.5 . . ?
H1S2 C1S H1S3 109.5 . . ?
C2S O2S H2S 109.5 . . ?
O2S C2S H2S1 109.5 . . ?
O2S C2S H2S2 109.5 . . ?
H2S1 C2S H2S2 109.5 . . ?
O2S C2S H2S3 109.5 . . ?
H2S1 C2S H2S3 109.5 . . ?
H2S2 C2S H2S3 109.5 . . ?
C3S O3S H3S 109.5 . . ?
O3S C3S H3S1 109.5 . . ?
O3S C3S H3S2 109.5 . . ?
H3S1 C3S H3S2 109.5 . . ?
O3S C3S H3S3 109.5 . . ?
H3S1 C3S H3S3 109.5 . . ?
H3S2 C3S H3S3 109.5 . . ?
C4S O4S H4S 109.5 . . ?
O4S C4S H4S1 109.5 . . ?
O4S C4S H4S2 109.5 . . ?
H4S1 C4S H4S2 109.5 . . ?
O4S C4S H4S3 109.5 . . ?
H4S1 C4S H4S3 109.5 . . ?
H4S2 C4S H4S3 109.5 . . ?
C5S O5S H5S 109.5 . . ?
O5S C5S H5S1 109.5 . . ?
O5S C5S H5S2 109.5 . . ?
H5S1 C5S H5S2 109.5 . . ?
O5S C5S H5S3 109.5 . . ?
H5S1 C5S H5S3 109.5 . . ?
H5S2 C5S H5S3 109.5 . . ?
C6S O6S H6S 109.5 . . ?
O6S C6S H6S1 109.5 . . ?
O6S C6S H6S2 109.5 . . ?
H6S1 C6S H6S2 109.5 . . ?
O6S C6S H6S3 109.5 . . ?
H6S1 C6S H6S3 109.5 . . ?
H6S2 C6S H6S3 109.5 . . ?
C7S O7S H7S 109.5 . . ?
O7S C7S H7S1 109.5 . . ?
O7S C7S H7S2 109.5 . . ?
H7S1 C7S H7S2 109.5 . . ?
O7S C7S H7S3 109.5 . . ?
H7S1 C7S H7S3 109.5 . . ?
H7S2 C7S H7S3 109.5 . . ?
C8S O8S H8S 109.5 . . ?
O8S C8S H8SB 109.5 . . ?
O8S C8S H8SC 109.5 . . ?
H8SB C8S H8SC 109.5 . . ?
O8S C8S H8SD 109.5 . . ?
H8SB C8S H8SD 109.5 . . ?
H8SC C8S H8SD 109.5 . . ?

loop_
_geom_bond_atom_site_label_1
_geom_bond_atom_site_label_2
_geom_bond_distance
_geom_bond_site_symmetry_2
_geom_bond_publ_flag
Ni1 N14 1.989(8) . ?
Ni1 N12 2.023(8) . ?
Ni1 N16 2.023(8) . ?
Ni1 N1 2.080(8) . ?
Ni1 N9 2.097(8) . ?
Ni1 Ni2 2.3785(17) . ?
Ni2 N17 1.871(7) . ?
Ni2 N11 1.883(7) . ?
Ni2 N2 1.888(8) . ?
Ni2 N8 1.897(7) . ?
Ni2 Ni3 2.3825(17) . ?
Ni3 N5 1.991(7) . ?
Ni3 N3 2.017(8) . ?
Ni3 N7 2.035(8) . ?
Ni3 N18 2.083(8) . ?
Ni3 N10 2.088(8) . ?
N1 C5 1.352(12) . ?
N1 C1 1.361(12) . ?
N2 C8 1.365(12) . ?
N2 C5 1.377(11) . ?
N3 C12 1.355(12) . ?
N3 C8 1.356(11) . ?
N4 C13 1.389(12) . ?
N4 C12 1.406(12) . ?
N4 H4 0.8700 . ?
N5 C17 1.338(11) . ?
N5 C13 1.350(12) . ?
N6 C18 1.377(12) . ?
N6 C17 1.388(12) . ?
N6 H6 0.8700 . ?
N7 C18 1.346(11) . ?
N7 C22 1.391(12) . ?
N8 C22 1.372(11) . ?
N8 C23 1.394(11) . ?
N9 C27 1.341(12) . ?
N9 C23 1.357(11) . ?
N10 C30 1.340(12) . ?
N10 C34 1.366(12) . ?
N11 C37 1.379(12) . ?
N11 C34 1.385(11) . ?
N12 C41 1.336(12) . ?
N12 C37 1.379(11) . ?
N13 C42 1.377(13) . ?
N13 C41 1.395(12) . ?
N13 H13 0.8700 . ?
N14 C42 1.348(13) . ?
N14 C46 1.359(12) . ?
N15 C46 1.376(13) . ?
N15 C47 1.392(12) . ?
N15 H15 0.8700 . ?
N16 C47 1.320(12) . ?
N16 C51 1.369(11) . ?
N17 C51 1.378(11) . ?
N17 C52 1.385(11) . ?
N18 C56 1.347(11) . ?
N18 C52 1.352(11) . ?
C1 C2 1.382(14) . ?
C1 H1A 0.9400 . ?
C2 C3 1.359(15) . ?
C2 H2A 0.9400 . ?
C3 C4 1.404(14) . ?
C3 C6 1.499(15) . ?
C4 C5 1.398(13) . ?
C4 H4A 0.9400 . ?
C6 C7 1.43(2) . ?
C6 H6A 0.9800 . ?
C6 H6B 0.9800 . ?
C7 H7A 0.9700 . ?
C7 H7B 0.9700 . ?
C7 H7C 0.9700 . ?
C8 C9 1.384(14) . ?
C9 C10 1.379(14) . ?
C9 H9A 0.9400 . ?
C10 C11 1.345(14) . ?
C10 H10A 0.9400 . ?
C11 C12 1.369(14) . ?
C11 H11C 0.9400 . ?
C13 C14 1.399(14) . ?
C14 C15 1.365(14) . ?
C14 H14A 0.9400 . ?
C15 C16 1.367(14) . ?
C15 H15C 0.9400 . ?
C16 C17 1.404(13) . ?
C16 H16A 0.9400 . ?
C18 C19 1.378(14) . ?
C19 C20 1.361(14) . ?
C19 H19A 0.9400 . ?
C20 C21 1.360(13) . ?
C20 H20A 0.9400 . ?
C21 C22 1.386(13) . ?
C21 H21A 0.9400 . ?
C23 C24 1.383(13) . ?
C24 C25 1.364(14) . ?
C24 H24A 0.9400 . ?
C25 C26 1.373(15) . ?
C25 C28 1.501(16) . ?
C26 C27 1.387(15) . ?
C26 H26A 0.9400 . ?
C27 H27A 0.9400 . ?
C28 C29 1.482(10) . ?
C28 H28A 0.9800 . ?
C28 H28B 0.9800 . ?
C29 H29A 0.9700 . ?
C29 H29B 0.9700 . ?
C29 H29C 0.9700 . ?
C30 C31 1.365(13) . ?
C30 H30A 0.9400 . ?
C31 C32 1.377(14) . ?
C31 H31A 0.9400 . ?
C32 C33 1.381(13) . ?
C32 C35 1.544(14) . ?
C33 C34 1.403(12) . ?
C33 H33A 0.9400 . ?
C35 C36 1.533(19) . ?
C35 H35A 0.9800 . ?
C35 H35B 0.9800 . ?
C36 H36A 0.9700 . ?
C36 H36B 0.9700 . ?
C36 H36C 0.9700 . ?
C37 C38 1.396(13) . ?
C38 C39 1.368(13) . ?
C38 H38A 0.9400 . ?
C39 C40 1.348(14) . ?
C39 H39A 0.9400 . ?
C40 C41 1.392(14) . ?
C40 H40A 0.9400 . ?
C42 C43 1.388(13) . ?
C43 C44 1.363(14) . ?
C43 H43A 0.9400 . ?
C44 C45 1.389(15) . ?
C44 H44A 0.9400 . ?
C45 C46 1.416(14) . ?
C45 H45A 0.9400 . ?
C47 C48 1.400(14) . ?
C48 C49 1.338(14) . ?
C48 H48A 0.9400 . ?
C49 C50 1.383(14) . ?
C49 H49A 0.9400 . ?
C50 C51 1.396(13) . ?
C50 H50A 0.9400 . ?
C52 C53 1.403(13) . ?
C53 C54 1.365(13) . ?
C53 H53A 0.9400 . ?
C54 C55 1.392(13) . ?
C54 C57 1.498(13) . ?
C55 C56 1.354(13) . ?
C55 H55A 0.9400 . ?
C56 H56A 0.9400 . ?
C57 C58 1.452(17) . ?
C57 H57A 0.9800 . ?
C57 H57B 0.9800 . ?
C58 H58A 0.9700 . ?
C58 H58B 0.9700 . ?
C58 H58C 0.9700 . ?
Ni4 N32 2.009(8) . ?
Ni4 N34 2.026(8) . ?
Ni4 N30 2.039(8) . ?
Ni4 N19 2.068(8) . ?
Ni4 N27 2.079(8) . ?
Ni4 Ni5 2.3959(18) . ?
Ni5 N35 1.867(8) . ?
Ni5 N20 1.874(7) . ?
Ni5 N29 1.880(7) . ?
Ni5 N26 1.882(8) . ?
Ni5 Ni6 2.3889(18) . ?
Ni6 N23 2.006(8) . ?
Ni6 N21 2.027(8) . ?
Ni6 N25 2.042(8) . ?
Ni6 N28 2.091(8) . ?
Ni6 N36 2.099(8) . ?
N19 C63 1.319(11) . ?
N19 C59 1.371(12) . ?
N20 C66 1.370(11) . ?
N20 C63 1.371(11) . ?
N21 C70 1.341(12) . ?
N21 C66 1.374(11) . ?
N22 C70 1.385(12) . ?
N22 C71 1.405(13) . ?
N22 H22 0.8700 . ?
N23 C75 1.331(12) . ?
N23 C71 1.352(12) . ?
N24 C75 1.383(12) . ?
N24 C76 1.391(12) . ?
N24 H24 0.8700 . ?
N25 C76 1.338(12) . ?
N25 C80 1.365(12) . ?
N26 C80 1.388(12) . ?
N26 C81 1.398(12) . ?
N27 C81 1.338(12) . ?
N27 C85 1.344(12) . ?
N28 C92 1.334(12) . ?
N28 C88 1.371(12) . ?
N29 C95 1.379(11) . ?
N29 C92 1.396(11) . ?
N30 C99 1.340(12) . ?
N30 C95 1.357(11) . ?
N31 C99 1.375(12) . ?
N31 C100 1.392(12) . ?
N31 H31 0.8700 . ?
N32 C104 1.347(12) . ?
N32 C100 1.359(12) . ?
N33 C104 1.368(13) . ?
N33 C105 1.396(13) . ?
N33 H33 0.8700 . ?
N34 C105 1.342(12) . ?
N34 C109 1.369(12) . ?
N35 C109 1.382(11) . ?
N35 C110 1.406(12) . ?
N36 C114 1.344(12) . ?
N36 C110 1.354(12) . ?
C59 C60 1.331(14) . ?
C59 H59A 0.9400 . ?
C60 C61 1.396(14) . ?
C60 H60A 0.9400 . ?
C61 C62 1.452(8) . ?
C61 C64 1.498(15) . ?
C62 C63 1.456(8) . ?
C62 H62A 0.9400 . ?
C64 C65 1.493(10) . ?
C64 H64A 0.9800 . ?
C64 H64B 0.9800 . ?
C65 H65A 0.9700 . ?
C65 H65B 0.9700 . ?
C65 H65C 0.9700 . ?
C65B H65D 0.9700 . ?
C65B H65E 0.9700 . ?
C65B H65F 0.9700 . ?
C66 C67 1.408(13) . ?
C67 C68 1.379(13) . ?
C67 H67A 0.9400 . ?
C68 C69 1.369(14) . ?
C68 H68A 0.9400 . ?
C69 C70 1.380(13) . ?
C69 H69A 0.9400 . ?
C71 C72 1.370(14) . ?
C72 C73 1.314(15) . ?
C72 H72A 0.9400 . ?
C73 C74 1.400(15) . ?
C73 H73A 0.9400 . ?
C74 C75 1.387(14) . ?
C74 H74A 0.9400 . ?
C76 C77 1.378(13) . ?
C77 C78 1.367(14) . ?
C77 H77A 0.9400 . ?
C78 C79 1.361(14) . ?
C78 H78A 0.9400 . ?
C79 C80 1.394(13) . ?
C79 H79A 0.9400 . ?
C81 C82 1.403(13) . ?
C82 C83 1.384(14) . ?
C82 H82A 0.9400 . ?
C83 C84 1.355(15) . ?
C83 C86 1.517(14) . ?
C84 C85 1.349(14) . ?
C84 H84A 0.9400 . ?
C85 H85A 0.9400 . ?
C86 C87 1.520(19) . ?
C86 H86A 0.9800 . ?
C86 H86B 0.9800 . ?
C87 H87A 0.9700 . ?
C87 H87B 0.9700 . ?
C87 H87C 0.9700 . ?
C88 C89 1.345(14) . ?
C88 H88A 0.9400 . ?
C89 C90 1.392(15) . ?
C89 H89A 0.9400 . ?
C90 C91 1.385(13) . ?
C90 C93 1.482(14) . ?
C91 C92 1.411(13) . ?
C91 H91A 0.9400 . ?
C93 C94 1.501(18) . ?
C93 H93A 0.9800 . ?
C93 H93B 0.9800 . ?
C94 H94A 0.9700 . ?
C94 H94B 0.9700 . ?
C94 H94C 0.9700 . ?
C95 C96 1.384(13) . ?
C96 C97 1.381(14) . ?
C96 H96A 0.9400 . ?
C97 C98 1.359(14) . ?
C97 H97A 0.9400 . ?
C98 C99 1.403(14) . ?
C98 H98A 0.9400 . ?
C100 C101 1.371(14) . ?
C101 C102 1.355(16) . ?
C101 H10B 0.9400 . ?
C102 C103 1.373(17) . ?
C102 H10C 0.9400 . ?
C103 C104 1.401(15) . ?
C103 H10D 0.9400 . ?
C105 C106 1.378(14) . ?
C106 C107 1.366(15) . ?
C106 H10E 0.9400 . ?
C107 C108 1.376(14) . ?
C107 H10F 0.9400 . ?
C108 C109 1.400(13) . ?
C108 H10G 0.9400 . ?
C110 C111 1.381(13) . ?
C111 C112 1.452(8) . ?
C111 H11D 0.9400 . ?
C112 C113 1.451(8) . ?
C112 C115 1.481(14) . ?
C113 C114 1.359(13) . ?
C113 H11E 0.9400 . ?
C114 H11F 0.9400 . ?
C115 C116 1.489(10) . ?
C115 H11A 0.9800 . ?
C115 H11B 0.9800 . ?
C116 H11G 0.9700 . ?
C116 H11H 0.9700 . ?
C116 H11I 0.9700 . ?
C16B H16B 0.9700 . ?
C16B H16C 0.9700 . ?
C16B H16D 0.9700 . ?
O1S C1S 1.405(12) . ?
O1S H1S 0.8300 . ?
C1S H1S1 0.9700 . ?
C1S H1S2 0.9700 . ?
C1S H1S3 0.9700 . ?
O2S C2S 1.379(11) . ?
O2S H2S 0.8300 . ?
C2S H2S1 0.9700 . ?
C2S H2S2 0.9700 . ?
C2S H2S3 0.9700 . ?
O3S C3S 1.369(11) . ?
O3S H3S 0.8300 . ?
C3S H3S1 0.9700 . ?
C3S H3S2 0.9700 . ?
C3S H3S3 0.9700 . ?
O4S C4S 1.318(13) . ?
O4S H4S 0.8300 . ?
C4S H4S1 0.9700 . ?
C4S H4S2 0.9700 . ?
C4S H4S3 0.9700 . ?
O5S C5S 1.362(13) . ?
O5S H5S 0.8300 . ?
C5S H5S1 0.9700 . ?
C5S H5S2 0.9700 . ?
C5S H5S3 0.9700 . ?
O6S C6S 1.329(12) . ?
O6S H6S 0.8300 . ?
C6S H6S1 0.9700 . ?
C6S H6S2 0.9700 . ?
C6S H6S3 0.9700 . ?
O7S C7S 1.308(15) . ?
O7S H7S 0.8300 . ?
C7S H7S1 0.9700 . ?
C7S H7S2 0.9700 . ?
C7S H7S3 0.9700 . ?
O8S C8S 1.370(16) . ?
O8S H8S 0.8300 . ?
C8S H8SB 0.9700 . ?
C8S H8SC 0.9700 . ?
C8S H8SD 0.9700 . ?
